data_7122723
loop_
_publ_author_name
'Escobar, Luis'
'Villar\'on, David'
'Escudero, Eduardo Carmelo'
'Ballester, Pablo'

_publ_section_title
;
 A Mono-Metallic Pd(II)-Cage Featuring Two Different Polar Binding Sites
;
_journal_name_full 'Chemical Communications'
_journal_paper_doi 10.1039/C8CC09195A
_journal_year 2018
_chemical_formula_sum 'C119 H95.5 B2.01 Cl3 F8.04 N12 O6.25 Pd'
_chemical_formula_weight 2180.81
_space_group_IT_number 2
_space_group_name_Hall '-P 1'
_symmetry_cell_setting triclinic
_symmetry_space_group_name_Hall '-P 1'
_symmetry_space_group_name_H-M 'P -1'
_atom_sites_solution_hydrogens mixed
_audit_creation_method SHELXL-2018/3
_audit_update_record
;
2018-10-31 deposited with the CCDC.
2018-12-12 downloaded from the CCDC.
;
_cell_angle_alpha 70.091(5)
_cell_angle_beta 88.731(6)
_cell_angle_gamma 80.434(6)
_cell_formula_units_Z 2
_cell_length_a 11.0253(8)
_cell_length_b 21.3623(10)
_cell_length_c 23.5096(11)
_cell_measurement_reflns_used 17375
_cell_measurement_temperature 100(2)
_cell_measurement_theta_max 23.9460
_cell_measurement_theta_min 1.9460
_cell_volume 5130.3(5)
_computing_cell_refinement 'CrysAlisPro 1.171.39.12b (Rigaku OD, 2015)'
_computing_data_collection 'CrysAlisPro 1.171.39.12b (Rigaku OD, 2015)'
_computing_data_reduction 'CrysAlisPro 1.171.39.12b (Rigaku OD, 2015)'
_computing_molecular_graphics 'SHELXL-2018 (Sheldrick, 2018)'
_computing_publication_material 'SHELXL-2018 (Sheldrick, 2018)'
_computing_structure_refinement 'SHELXL-2018 (Sheldrick, 2018)'
_computing_structure_solution Sir2014
_diffrn_ambient_temperature 100(2)
_diffrn_detector_area_resol_mean 5.8140
_diffrn_detector_type 'PILATUS 200K'
_diffrn_measured_fraction_theta_full 0.992
_diffrn_measured_fraction_theta_max 0.882
_diffrn_measurement_device_type '1/4chi goniometer'
_diffrn_measurement_method
;
 Fullsphere data collection, phi and omega scans
;
_diffrn_measurement_specimen_support 'magnetic support with MicroMount'
_diffrn_radiation_monochromator 'Confocal Max Flux optic'
_diffrn_radiation_type MoK\a
_diffrn_radiation_wavelength 0.7107
_diffrn_reflns_av_R_equivalents 0.1010
_diffrn_reflns_av_unetI/netI 0.1044
_diffrn_reflns_Laue_measured_fraction_full 0.992
_diffrn_reflns_Laue_measured_fraction_max 0.882
_diffrn_reflns_limit_h_max 14
_diffrn_reflns_limit_h_min -13
_diffrn_reflns_limit_k_max 27
_diffrn_reflns_limit_k_min -27
_diffrn_reflns_limit_l_max 30
_diffrn_reflns_limit_l_min -29
_diffrn_reflns_number 100818
_diffrn_reflns_point_group_measured_fraction_full 0.992
_diffrn_reflns_point_group_measured_fraction_max 0.882
_diffrn_reflns_theta_full 25.242
_diffrn_reflns_theta_max 27.371
_diffrn_reflns_theta_min 1.778
_diffrn_source 'Microfocus rotating anode X-ray tube'
_diffrn_source_current 24
_diffrn_source_power 50
_diffrn_source_size '0.2 mm x 0.2 mm fine focus'
_diffrn_source_type 'Rigaku MicroMax-007HF'
_exptl_absorpt_coefficient_mu 0.339
_exptl_absorpt_correction_T_max 0.997
_exptl_absorpt_correction_T_min 0.767
_exptl_absorpt_correction_type multi-scan
_exptl_absorpt_process_details
;
CrysAlisPro 1.171.39.12b (Rigaku Oxford Diffraction, 2015)
Empirical absorption correction using spherical harmonics,
 implemented in SCALE3 ABSPACK scaling algorithm.
;
_exptl_crystal_colour colourless
_exptl_crystal_density_diffrn 1.412
_exptl_crystal_description needle
_exptl_crystal_F_000 2246
_exptl_crystal_size_max 0.05
_exptl_crystal_size_mid 0.01
_exptl_crystal_size_min 0.01
_refine_diff_density_max 1.609
_refine_diff_density_min -0.975
_refine_diff_density_rms 0.110
_refine_ls_extinction_method none
_refine_ls_goodness_of_fit_ref 1.243
_refine_ls_hydrogen_treatment noref
_refine_ls_matrix_type full
_refine_ls_number_parameters 1929
_refine_ls_number_reflns 20523
_refine_ls_number_restraints 1381
_refine_ls_restrained_S_all 1.217
_refine_ls_R_factor_all 0.1347
_refine_ls_R_factor_gt 0.0757
_refine_ls_shift/su_max 0.001
_refine_ls_shift/su_mean 0.000
_refine_ls_structure_factor_coef Fsqd
_refine_ls_weighting_details 'w=1/[\s^2^(Fo^2^)+(0.1000P)^2^] where P=(Fo^2^+2Fc^2^)/3'
_refine_ls_weighting_scheme calc
_refine_ls_wR_factor_gt 0.1955
_refine_ls_wR_factor_ref 0.2175
_reflns_Friedel_coverage 0.000
_reflns_number_gt 12411
_reflns_number_total 20523
_reflns_threshold_expression 'I > 2\s(I)'
_cod_data_source_file c8cc09195a2.cif
_cod_data_source_block DVS-TFM-BisN
_cod_depositor_comments
;
The following automatic conversions were performed:

'_symmetry_cell_setting' value 'Triclinic' changed to 'triclinic'
according to
/home/data/users/saulius/crontab/automatic-downloads/rss-feeds/RSC/lib/dictionaries/cif_core.dic
dictionary named 'cif_core.dic' version 2.4.2 from 2011-04-26.

'_exptl_absorpt_correction_type' value 'Multi-scan' changed to
'multi-scan' according to
/home/data/users/saulius/crontab/automatic-downloads/rss-feeds/RSC/lib/dictionaries/cif_core.dic
dictionary named 'cif_core.dic' version 2.4.2 from 2011-04-26.

Automatic conversion script
Id: cif_fix_values 4973 2017-02-22 13:04:09Z antanas 
;
_cod_original_cell_volume 5130.2(5)
_cod_original_sg_symbol_H-M P-1
_cod_original_formula_sum 'C119 H95.50 B2.01 Cl3 F8.04 N12 O6.25 Pd'
_cod_database_code 7122723
_shelx_shelxl_version_number 2018/3
_shelx_space_group_comment
;
The symmetry employed for this shelxl refinement is uniquely defined
by the following loop, which should always be used as a source of
symmetry information in preference to the above space-group names.
They are only intended as comments.
;
_shelx_estimated_absorpt_t_min 0.983
_shelx_estimated_absorpt_t_max 0.997

loop_
_space_group_symop_operation_xyz
'x, y, z'
'-x, -y, -z'

loop_
_atom_site_label
_atom_site_type_symbol
_atom_site_fract_x
_atom_site_fract_y
_atom_site_fract_z
_atom_site_U_iso_or_equiv
_atom_site_adp_type
_atom_site_occupancy
_atom_site_site_symmetry_order
_atom_site_calc_flag
_atom_site_refinement_flags_posn
_atom_site_refinement_flags_adp
_atom_site_refinement_flags_occupancy
_atom_site_disorder_assembly
_atom_site_disorder_group
C1 C 0.4726(4) 0.5401(2) 0.8743(2) 0.0303(11) Uani 1 1 d . . . . .
N1 N 0.3756(3) 0.57157(19) 0.83266(16) 0.0259(9) Uani 1 1 d . . . . .
H1 H 0.377800 0.605656 0.800201 0.031 Uiso 1 1 calc R U . . .
O1 O 0.4975(3) 0.61918(17) 0.28482(14) 0.0375(8) Uani 1 1 d . . . . .
Pd1 Pd 0.75994(4) 0.81248(2) 0.14207(2) 0.03224(14) Uani 1 1 d . . . . .
C2 C 0.4309(5) 0.4903(3) 0.9200(2) 0.0354(12) Uani 1 1 d . . . . .
H2 H 0.475909 0.461541 0.954711 0.042 Uiso 1 1 calc R U . . .
N2 N 0.1156(3) 0.6865(2) 0.78997(16) 0.0281(9) Uani 1 1 d . . . . .
H2N H 0.181820 0.693919 0.770592 0.034 Uiso 1 1 calc R U . . .
O2 O 0.3382(3) 0.97782(16) 0.24281(13) 0.0303(8) Uani 1 1 d . . . . .
C3 C 0.3064(5) 0.4898(3) 0.9052(2) 0.0357(12) Uani 1 1 d . . . . .
H3 H 0.255832 0.460676 0.928285 0.043 Uiso 1 1 calc R U . . .
N3 N 0.2681(3) 0.80295(19) 0.79186(15) 0.0262(9) Uani 1 1 d . . . . .
H3N H 0.289456 0.783370 0.765838 0.031 Uiso 1 1 calc R U . . .
O3 O 0.7551(3) 0.96923(18) 0.26837(14) 0.0373(8) Uani 1 1 d . . . . .
C4 C 0.2751(4) 0.5401(2) 0.8510(2) 0.0298(11) Uani 1 1 d . . . . .
N4 N 0.5284(3) 0.68755(19) 0.83373(16) 0.0269(9) Uani 1 1 d . . . . .
H4 H 0.484186 0.690276 0.803041 0.032 Uiso 1 1 calc R U . . .
C5 C 0.1572(5) 0.5608(3) 0.8117(2) 0.0332(12) Uani 1 1 d . . . . .
N5 N 0.6507(4) 0.7470(2) 0.13745(17) 0.0331(10) Uani 1 1 d . . . . .
N6 N 0.6158(4) 0.8878(2) 0.12780(17) 0.0341(10) Uani 1 1 d . . . . .
C6 C 0.1906(4) 0.5683(2) 0.7454(2) 0.0307(11) Uani 1 1 d . . . . .
C7 C 0.2877(5) 0.5251(3) 0.7335(2) 0.0400(13) Uani 1 1 d . . . . .
H7 H 0.331812 0.491045 0.765806 0.048 Uiso 1 1 calc R U . . .
N7 N 0.8643(4) 0.8795(2) 0.14624(17) 0.0324(10) Uani 1 1 d . . . . .
C8 C 0.3214(5) 0.5308(3) 0.6754(2) 0.0405(13) Uani 1 1 d . . . . .
H8 H 0.388251 0.501505 0.668899 0.049 Uiso 1 1 calc R U . . .
N8 N 0.8982(4) 0.7328(2) 0.16715(18) 0.0350(10) Uani 1 1 d . . . . .
C9 C 0.2542(5) 0.5809(3) 0.6261(2) 0.0378(13) Uani 1 1 d . . . . .
C10 C 0.1527(5) 0.6226(3) 0.6376(2) 0.0408(13) Uani 1 1 d . . . . .
H10 H 0.105554 0.655169 0.605478 0.049 Uiso 1 1 calc R U . . .
C11 C 0.1208(5) 0.6159(3) 0.6969(2) 0.0391(13) Uani 1 1 d . . . . .
H11 H 0.052084 0.643667 0.703895 0.047 Uiso 1 1 calc R U . . .
C12 C 0.2930(5) 0.5876(3) 0.5660(2) 0.0419(13) Uani 1 1 d . . . . .
C13 C 0.3278(5) 0.5920(3) 0.5164(2) 0.0430(13) Uani 1 1 d . . . . .
C14 C 0.3710(5) 0.5977(3) 0.4571(2) 0.0401(13) Uani 1 1 d . . . . .
C15 C 0.4957(5) 0.5863(3) 0.4456(2) 0.0403(13) Uani 1 1 d . . . . .
H15 H 0.553441 0.573333 0.477437 0.048 Uiso 1 1 calc R U . . .
C16 C 0.5352(5) 0.5939(3) 0.3884(2) 0.0404(13) Uani 1 1 d . . . . .
H16 H 0.618827 0.586438 0.381342 0.048 Uiso 1 1 calc R U . . .
C17 C 0.4487(5) 0.6129(2) 0.3410(2) 0.0337(12) Uani 1 1 d . . . . .
C18 C 0.3242(5) 0.6225(3) 0.3511(2) 0.0379(13) Uani 1 1 d . . . . .
H18 H 0.266576 0.633569 0.319439 0.045 Uiso 1 1 calc R U . . .
C19 C 0.2873(5) 0.6154(3) 0.4086(2) 0.0389(13) Uani 1 1 d . . . . .
H19 H 0.203524 0.622715 0.415422 0.047 Uiso 1 1 calc R U . . .
C20 C 0.4166(5) 0.6568(3) 0.2325(2) 0.0369(12) Uani 1 1 d . . . . .
H20A H 0.366962 0.695984 0.238348 0.044 Uiso 1 1 calc R U . . .
H20B H 0.362299 0.628756 0.225247 0.044 Uiso 1 1 calc R U . . .
C21 C 0.4994(5) 0.6781(3) 0.1805(2) 0.0345(12) Uani 1 1 d . . . . .
C22 C 0.5029(5) 0.6574(3) 0.1316(2) 0.0450(14) Uani 1 1 d . . . . .
H22 H 0.452362 0.627569 0.128974 0.054 Uiso 1 1 calc R U . . .
C23 C 0.5828(6) 0.6812(3) 0.0856(2) 0.0531(16) Uani 1 1 d . . . . .
H23 H 0.587576 0.666584 0.052417 0.064 Uiso 1 1 calc R U . . .
C24 C 0.6543(5) 0.7263(3) 0.0895(2) 0.0455(14) Uani 1 1 d . . . . .
H24 H 0.706336 0.742911 0.058298 0.055 Uiso 1 1 calc R U . . .
C25 C 0.5760(5) 0.7223(2) 0.1822(2) 0.0335(12) Uani 1 1 d . . . . .
H25 H 0.575769 0.735536 0.216006 0.040 Uiso 1 1 calc R U . . .
C26 C 0.0810(5) 0.5022(3) 0.8342(2) 0.0445(14) Uani 1 1 d . . . . .
H26A H 0.006501 0.514024 0.809789 0.067 Uiso 1 1 calc R U . . .
H26B H 0.061091 0.494976 0.875673 0.067 Uiso 1 1 calc R U . . .
H26C H 0.128493 0.461702 0.831021 0.067 Uiso 1 1 calc R U . . .
C27 C 0.0820(5) 0.6242(3) 0.8161(2) 0.0327(12) Uani 1 1 d . . . . .
C28 C -0.0264(5) 0.6336(3) 0.8431(2) 0.0419(14) Uani 1 1 d . . . . .
H28 H -0.070115 0.599946 0.864752 0.050 Uiso 1 1 calc R U . . .
C29 C -0.0613(5) 0.7036(3) 0.8325(2) 0.0437(14) Uani 1 1 d . . . . .
H29 H -0.132082 0.724037 0.845701 0.052 Uiso 1 1 calc R U . . .
C30 C 0.0273(4) 0.7356(3) 0.7994(2) 0.0316(11) Uani 1 1 d . . . . .
C31 C 0.0384(4) 0.8093(2) 0.7755(2) 0.0307(11) Uani 1 1 d . . . . .
C32 C 0.0481(4) 0.8355(3) 0.7064(2) 0.0342(12) Uani 1 1 d . . . . .
C33 C -0.0123(5) 0.8110(3) 0.6699(2) 0.0403(13) Uani 1 1 d . . . . .
H33 H -0.057140 0.776532 0.687953 0.048 Uiso 1 1 calc R U . . .
C34 C -0.0085(5) 0.8359(3) 0.6071(2) 0.0431(14) Uani 1 1 d . . . . .
H34 H -0.048764 0.817545 0.583862 0.052 Uiso 1 1 calc R U . . .
C35 C 0.0558(5) 0.8883(3) 0.5793(2) 0.0366(13) Uani 1 1 d . . . . .
C36 C 0.1120(5) 0.9156(3) 0.6157(2) 0.0403(13) Uani 1 1 d . . . . .
H36 H 0.153536 0.951565 0.597838 0.048 Uiso 1 1 calc R U . . .
C37 C 0.1068(5) 0.8899(3) 0.6778(2) 0.0392(13) Uani 1 1 d . . . . .
H37 H 0.143709 0.909492 0.701153 0.047 Uiso 1 1 calc R U . . .
C38 C 0.0764(5) 0.9124(3) 0.5153(2) 0.0395(13) Uani 1 1 d . . . . .
C39 C 0.1110(4) 0.9314(3) 0.4645(2) 0.0363(12) Uani 1 1 d . . . . .
C40 C 0.1592(4) 0.9483(3) 0.4051(2) 0.0333(12) Uani 1 1 d . . . . .
C41 C 0.1467(5) 0.9074(3) 0.3705(2) 0.0364(12) Uani 1 1 d . . . . .
H41 H 0.101372 0.872564 0.385205 0.044 Uiso 1 1 calc R U . . .
C42 C 0.2003(4) 0.9179(3) 0.3154(2) 0.0322(11) Uani 1 1 d . . . . .
H42 H 0.188229 0.891574 0.292298 0.039 Uiso 1 1 calc R U . . .
C43 C 0.2725(4) 0.9680(2) 0.2945(2) 0.0294(11) Uani 1 1 d . . . . .
C44 C 0.2826(4) 1.0108(2) 0.3272(2) 0.0310(11) Uani 1 1 d . . . . .
H44 H 0.327205 1.045973 0.312238 0.037 Uiso 1 1 calc R U . . .
C45 C 0.2263(4) 1.0005(3) 0.3815(2) 0.0333(12) Uani 1 1 d . . . . .
H45 H 0.233206 1.029149 0.403109 0.040 Uiso 1 1 calc R U . . .
C46 C 0.3418(5) 0.9270(3) 0.2153(2) 0.0348(12) Uani 1 1 d . . . . .
H46A H 0.261260 0.929860 0.197939 0.042 Uiso 1 1 calc R U . . .
H46B H 0.364125 0.882487 0.245682 0.042 Uiso 1 1 calc R U . . .
C47 C 0.4338(5) 0.9373(2) 0.1673(2) 0.0317(11) Uani 1 1 d . . . . .
C48 C 0.4252(5) 0.9956(3) 0.1182(2) 0.0393(13) Uani 1 1 d . . . . .
H48 H 0.361733 1.031592 0.114249 0.047 Uiso 1 1 calc R U . . .
C49 C 0.5133(6) 0.9998(3) 0.0744(2) 0.0465(14) Uani 1 1 d . . . . .
H49 H 0.509306 1.039182 0.041103 0.056 Uiso 1 1 calc R U . . .
C50 C 0.6052(5) 0.9469(3) 0.0799(2) 0.0377(13) Uani 1 1 d . . . . .
H50 H 0.662871 0.951071 0.049893 0.045 Uiso 1 1 calc R U . . .
C51 C 0.5307(5) 0.8862(3) 0.1711(2) 0.0342(12) Uani 1 1 d . . . . .
H51 H 0.538843 0.847858 0.205667 0.041 Uiso 1 1 calc R U . . .
C52 C -0.0794(5) 0.8508(3) 0.7896(2) 0.0409(13) Uani 1 1 d . . . . .
H52A H -0.072872 0.897833 0.774735 0.061 Uiso 1 1 calc R U . . .
H52B H -0.089258 0.836365 0.832570 0.061 Uiso 1 1 calc R U . . .
H52C H -0.149366 0.843929 0.770257 0.061 Uiso 1 1 calc R U . . .
C53 C 0.1480(4) 0.8196(2) 0.8070(2) 0.0314(11) Uani 1 1 d . . . . .
C54 C 0.1541(5) 0.8481(3) 0.8506(2) 0.0388(13) Uani 1 1 d . . . . .
H54 H 0.087427 0.863663 0.869997 0.047 Uiso 1 1 calc R U . . .
C55 C 0.2785(5) 0.8498(3) 0.8612(2) 0.0374(12) Uani 1 1 d . . . . .
H55 H 0.308048 0.866895 0.888652 0.045 Uiso 1 1 calc R U . . .
C56 C 0.3486(4) 0.8219(2) 0.8241(2) 0.0293(11) Uani 1 1 d . . . . .
C57 C 0.4854(5) 0.8132(2) 0.8151(2) 0.0314(11) Uani 1 1 d . . . . .
C58 C 0.5134(4) 0.8300(2) 0.7479(2) 0.0270(11) Uani 1 1 d . . . . .
C59 C 0.4401(5) 0.8820(2) 0.7044(2) 0.0354(12) Uani 1 1 d . . . . .
H59 H 0.373026 0.906655 0.716406 0.042 Uiso 1 1 calc R U . . .
C60 C 0.4634(5) 0.8986(3) 0.6433(2) 0.0363(12) Uani 1 1 d . . . . .
H60 H 0.411901 0.933744 0.614973 0.044 Uiso 1 1 calc R U . . .
C61 C 0.5640(4) 0.8626(2) 0.6242(2) 0.0297(11) Uani 1 1 d . . . . .
C62 C 0.6413(4) 0.8123(2) 0.6679(2) 0.0312(11) Uani 1 1 d . . . . .
H62 H 0.710391 0.788928 0.656094 0.037 Uiso 1 1 calc R U . . .
C63 C 0.6175(4) 0.7964(2) 0.7284(2) 0.0274(11) Uani 1 1 d . . . . .
H63 H 0.671270 0.762762 0.756943 0.033 Uiso 1 1 calc R U . . .
C64 C 0.5897(5) 0.8779(3) 0.5613(2) 0.0348(12) Uani 1 1 d . . . . .
C65 C 0.6140(5) 0.8914(3) 0.5090(2) 0.0361(12) Uani 1 1 d . . . . .
C66 C 0.6508(5) 0.9096(2) 0.4475(2) 0.0316(11) Uani 1 1 d . . . . .
C67 C 0.5702(5) 0.9173(3) 0.3998(2) 0.0355(12) Uani 1 1 d . . . . .
H67 H 0.489995 0.909404 0.407673 0.043 Uiso 1 1 calc R U . . .
C68 C 0.6086(5) 0.9366(3) 0.3410(2) 0.0352(12) Uani 1 1 d . . . . .
H68 H 0.554372 0.941611 0.309376 0.042 Uiso 1 1 calc R U . . .
C69 C 0.7281(5) 0.9484(2) 0.3290(2) 0.0322(12) Uani 1 1 d . . . . .
C70 C 0.8095(5) 0.9397(3) 0.3754(2) 0.0416(13) Uani 1 1 d . . . . .
H70 H 0.889857 0.947161 0.367411 0.050 Uiso 1 1 calc R U . . .
C71 C 0.7702(5) 0.9198(3) 0.4343(2) 0.0441(14) Uani 1 1 d . . . . .
H71 H 0.825795 0.913098 0.465866 0.053 Uiso 1 1 calc R U . . .
C72 C 0.8809(5) 0.9725(3) 0.2526(2) 0.0472(15) Uani 1 1 d . . . . .
H72A H 0.935603 0.941466 0.285482 0.057 Uiso 1 1 calc R U . . .
H72B H 0.897368 1.017838 0.245039 0.057 Uiso 1 1 calc R U . . .
C73 C 0.9017(4) 0.9542(2) 0.1973(2) 0.0319(11) Uani 1 1 d . . . . .
C74 C 0.9812(5) 0.9819(2) 0.1528(2) 0.0327(12) Uani 1 1 d . . . . .
H74 H 1.019624 1.016770 0.154676 0.039 Uiso 1 1 calc R U . . .
C75 C 1.0029(5) 0.9574(3) 0.1057(2) 0.0369(12) Uani 1 1 d . . . . .
H75 H 1.057620 0.974731 0.076130 0.044 Uiso 1 1 calc R U . . .
C76 C 0.9427(5) 0.9068(3) 0.1029(2) 0.0388(13) Uani 1 1 d . . . . .
H76 H 0.956033 0.890930 0.070607 0.047 Uiso 1 1 calc R U . . .
C77 C 0.8467(4) 0.9025(2) 0.1922(2) 0.0324(12) Uani 1 1 d . . . . .
H77 H 0.794904 0.882867 0.222445 0.039 Uiso 1 1 calc R U . . .
C78 C 0.5415(5) 0.8624(3) 0.8380(2) 0.0408(13) Uani 1 1 d . . . . .
H78A H 0.628377 0.857504 0.831700 0.061 Uiso 1 1 calc R U . . .
H78B H 0.527477 0.852368 0.880373 0.061 Uiso 1 1 calc R U . . .
H78C H 0.503334 0.908004 0.816073 0.061 Uiso 1 1 calc R U . . .
C79 C 0.5436(5) 0.7415(2) 0.8509(2) 0.0305(11) Uani 1 1 d . . . . .
C80 C 0.6194(5) 0.7155(3) 0.9022(2) 0.0392(13) Uani 1 1 d . . . . .
H80 H 0.645749 0.740049 0.924053 0.047 Uiso 1 1 calc R U . . .
C81 C 0.6501(5) 0.6448(3) 0.9160(2) 0.0357(12) Uani 1 1 d . . . . .
H81 H 0.699454 0.614750 0.948671 0.043 Uiso 1 1 calc R U . . .
C82 C 0.5946(4) 0.6286(2) 0.8729(2) 0.0310(11) Uani 1 1 d . . . . .
C83 C 0.5985(4) 0.5612(2) 0.86429(17) 0.0293(11) Uani 1 1 d D . . . .
O4 O 0.9821(4) 0.6150(2) 0.34685(17) 0.0523(12) Uani 0.92 1 d D . P A 1
C84 C 0.6440(4) 0.5633(2) 0.80245(18) 0.0308(11) Uani 0.92 1 d D . P A 1
C85 C 0.7277(6) 0.6062(4) 0.7729(3) 0.0355(19) Uani 0.92 1 d D . P A 1
H85 H 0.751767 0.634962 0.791023 0.043 Uiso 0.92 1 calc R U P A 1
C86 C 0.7751(6) 0.6067(3) 0.7176(3) 0.0383(19) Uani 0.92 1 d D . P A 1
H86 H 0.828499 0.636336 0.698963 0.046 Uiso 0.92 1 calc R U P A 1
C87 C 0.7439(6) 0.5636(5) 0.6899(3) 0.0381(16) Uani 0.92 1 d D . P A 1
C88 C 0.6624(6) 0.5189(3) 0.7193(2) 0.0388(16) Uani 0.92 1 d D . P A 1
H88 H 0.640031 0.489506 0.701587 0.047 Uiso 0.92 1 calc R U P A 1
C89 C 0.6159(5) 0.5190(3) 0.7745(2) 0.0341(18) Uani 0.92 1 d D . P A 1
H89 H 0.564167 0.488496 0.793629 0.041 Uiso 0.92 1 calc R U P A 1
C90 C 0.7869(6) 0.5667(4) 0.6310(3) 0.045(2) Uani 0.92 1 d D . P A 1
C91 C 0.8187(6) 0.5728(4) 0.5814(3) 0.052(2) Uani 0.92 1 d D . P A 1
C92 C 0.8595(5) 0.5830(3) 0.5201(2) 0.0499(18) Uani 0.92 1 d D . P A 1
C93 C 0.9173(5) 0.6377(3) 0.4900(2) 0.0553(18) Uani 0.92 1 d D . P A 1
H93 H 0.931510 0.667325 0.509393 0.066 Uiso 0.92 1 calc R U P A 1
C94 C 0.9538(6) 0.6481(3) 0.4313(2) 0.0578(19) Uani 0.92 1 d D . P A 1
H94 H 0.989934 0.685480 0.410631 0.069 Uiso 0.92 1 calc R U P A 1
C95 C 0.9363(5) 0.6024(3) 0.4033(2) 0.0471(16) Uani 0.92 1 d D . P A 1
C96 C 0.8782(5) 0.5478(3) 0.4326(2) 0.0489(17) Uani 0.92 1 d D . P A 1
H96 H 0.865414 0.517910 0.413268 0.059 Uiso 0.92 1 calc R U P A 1
C97 C 0.8393(5) 0.5385(3) 0.4912(2) 0.0506(18) Uani 0.92 1 d D . P A 1
H97 H 0.799688 0.502307 0.511133 0.061 Uiso 0.92 1 calc R U P A 1
C98 C 0.9494(6) 0.5806(3) 0.3081(2) 0.0398(17) Uani 0.92 1 d D . P A 1
H98A H 0.864217 0.574177 0.312858 0.048 Uiso 0.92 1 calc R U P A 1
H98B H 1.001567 0.536861 0.317201 0.048 Uiso 0.92 1 calc R U P A 1
O4C O 0.867(3) 0.5881(17) 0.3366(7) 0.034(5) Uani 0.08 1 d D U P A 3
C84C C 0.6440(4) 0.5633(2) 0.80245(18) 0.0308(11) Uani 0.08 1 d D U P A 3
C85C C 0.743(7) 0.594(5) 0.772(3) 0.031(3) Uani 0.08 1 d D U P A 3
H85C H 0.782632 0.618182 0.789924 0.037 Uiso 0.08 1 calc R U P A 3
C86C C 0.782(6) 0.589(4) 0.717(2) 0.031(3) Uani 0.08 1 d D U P A 3
H86C H 0.852326 0.605895 0.700981 0.037 Uiso 0.08 1 calc R U P A 3
C87C C 0.719(7) 0.559(5) 0.686(2) 0.031(3) Uani 0.08 1 d D U P A 3
C88C C 0.617(5) 0.530(3) 0.7145(17) 0.031(3) Uani 0.08 1 d D U P A 3
H88C H 0.571336 0.510096 0.694606 0.037 Uiso 0.08 1 calc R U P A 3
C89C C 0.584(5) 0.531(4) 0.7712(18) 0.031(2) Uani 0.08 1 d D U P A 3
H89C H 0.518745 0.510114 0.789438 0.037 Uiso 0.08 1 calc R U P A 3
C90C C 0.760(6) 0.553(4) 0.6294(16) 0.032(4) Uani 0.08 1 d D U P A 3
C91C C 0.782(6) 0.553(2) 0.5800(10) 0.032(4) Uani 0.08 1 d D U P A 3
C92C C 0.810(4) 0.5643(18) 0.5167(8) 0.034(4) Uani 0.08 1 d DG U P A 3
C93C C 0.877(4) 0.5128(16) 0.4996(8) 0.036(5) Uani 0.08 1 d DG U P A 3
H93C H 0.907201 0.471424 0.528837 0.043 Uiso 0.08 1 calc R U P A 3
C94C C 0.898(4) 0.5232(15) 0.4388(8) 0.036(5) Uani 0.08 1 d DG U P A 3
H94C H 0.942749 0.488750 0.427409 0.043 Uiso 0.08 1 calc R U P A 3
C95C C 0.853(4) 0.5851(15) 0.3951(7) 0.035(5) Uani 0.08 1 d DG U P A 3
C96C C 0.786(4) 0.6366(13) 0.4122(10) 0.035(5) Uani 0.08 1 d DG U P A 3
H96C H 0.755430 0.678014 0.382964 0.042 Uiso 0.08 1 calc R U P A 3
C97C C 0.765(4) 0.6262(15) 0.4730(11) 0.035(5) Uani 0.08 1 d DG U P A 3
H97C H 0.719882 0.660690 0.484393 0.042 Uiso 0.08 1 calc R U P A 3
C98C C 0.987(3) 0.585(3) 0.3114(7) 0.033(6) Uani 0.08 1 d D U P A 3
H98C H 1.022899 0.538590 0.317049 0.040 Uiso 0.08 1 calc R U P A 3
H98D H 1.040868 0.603696 0.330919 0.040 Uiso 0.08 1 calc R U P A 3
C99 C 0.9686(5) 0.6261(2) 0.24483(18) 0.0323(11) Uani 1 1 d D . . . .
C100 C 1.0639(5) 0.6108(3) 0.2086(2) 0.0398(13) Uani 1 1 d . . . . .
H100 H 1.119094 0.570369 0.222051 0.048 Uiso 1 1 calc R U . . .
C101 C 1.0727(5) 0.6584(3) 0.1519(2) 0.0386(13) Uani 1 1 d . . . . .
H101 H 1.134596 0.649890 0.126642 0.046 Uiso 1 1 calc R U . . .
C102 C 0.9912(5) 0.7175(3) 0.1330(2) 0.0375(12) Uani 1 1 d . . . . .
H102 H 0.999852 0.748678 0.094920 0.045 Uiso 1 1 calc R U . . .
C103 C 0.8903(5) 0.6860(3) 0.2227(2) 0.0337(12) Uani 1 1 d . . . . .
H103 H 0.827451 0.695457 0.247125 0.040 Uiso 1 1 calc R U . . .
C104 C 0.6911(5) 0.5077(3) 0.9117(2) 0.0384(13) Uani 1 1 d . . . . .
H10A H 0.771983 0.519113 0.904675 0.058 Uiso 1 1 calc R U . . .
H10B H 0.691146 0.464116 0.908347 0.058 Uiso 1 1 calc R U . . .
H10C H 0.667568 0.506524 0.951566 0.058 Uiso 1 1 calc R U . . .
O1B O 0.3555(3) 0.70433(16) 0.73103(13) 0.0246(7) Uani 0.55 1 d D U P B 1
C1B C 0.4863(10) 0.6828(6) 0.6580(4) 0.031(2) Uani 0.55 1 d D U P B 1
H1B H 0.542117 0.654127 0.688527 0.038 Uiso 0.55 1 calc R U P B 1
N1B N 0.378(2) 0.7124(12) 0.6730(2) 0.032(2) Uani 0.55 1 d D U P B 1
O2B O 0.5274(11) 0.7670(12) 0.3113(4) 0.056(3) Uani 0.55 1 d D U P B 1
C2B C 0.5153(11) 0.6940(8) 0.5993(4) 0.034(2) Uani 0.55 1 d D U P B 1
H2B H 0.590811 0.673570 0.590184 0.041 Uiso 0.55 1 calc R U P B 1
N2B N 0.5053(10) 0.7590(9) 0.3683(4) 0.045(2) Uani 0.55 1 d D U P B 1
C3B C 0.4319(15) 0.7361(11) 0.5524(3) 0.037(2) Uani 0.55 1 d D U P B 1
C4B C 0.3270(13) 0.7698(9) 0.5696(3) 0.034(2) Uani 0.55 1 d D U P B 1
H4B H 0.273025 0.801213 0.539635 0.041 Uiso 0.55 1 calc R U P B 1
C5B C 0.3000(11) 0.7590(6) 0.6285(3) 0.034(2) Uani 0.55 1 d D U P B 1
H5B H 0.229109 0.782761 0.638452 0.040 Uiso 0.55 1 calc R U P B 1
C6B C 0.4578(11) 0.7447(12) 0.4888(4) 0.040(2) Uani 0.55 1 d D U P B 1
C7B C 0.5770(11) 0.7313(7) 0.4691(4) 0.042(2) Uani 0.55 1 d D U P B 1
H7B H 0.642793 0.715634 0.497259 0.050 Uiso 0.55 1 calc R U P B 1
C8B C 0.5987(10) 0.7407(7) 0.4100(4) 0.045(2) Uani 0.55 1 d D U P B 1
H8B H 0.679373 0.734359 0.397998 0.054 Uiso 0.55 1 calc R U P B 1
C9B C 0.3882(10) 0.7659(10) 0.3868(4) 0.045(2) Uani 0.55 1 d D U P B 1
H9B H 0.323444 0.775458 0.358795 0.054 Uiso 0.55 1 calc R U P B 1
C10B C 0.3627(10) 0.7592(12) 0.4455(5) 0.043(2) Uani 0.55 1 d D U P B 1
H10D H 0.281232 0.764370 0.456776 0.052 Uiso 0.55 1 calc R U P B 1
O1B' O 0.3555(3) 0.70433(16) 0.73103(13) 0.0246(7) Uani 0.37 1 d D U P C 2
C1B' C 0.4731(14) 0.6714(8) 0.6587(4) 0.027(4) Uani 0.37 1 d D U P C 2
H1B' H 0.515397 0.634674 0.689549 0.032 Uiso 0.37 1 calc R U P C 2
N1B' N 0.386(2) 0.7154(15) 0.6733(3) 0.024(3) Uani 0.37 1 d D U P C 2
O2B' O 0.5664(14) 0.7698(14) 0.3129(4) 0.039(4) Uani 0.37 1 d D U P C 2
C2B' C 0.5006(15) 0.6794(8) 0.6004(4) 0.025(3) Uani 0.37 1 d D U P C 2
H2B' H 0.559963 0.647670 0.591996 0.031 Uiso 0.37 1 calc R U P C 2
N2B' N 0.5375(11) 0.7618(11) 0.3692(4) 0.030(3) Uani 0.37 1 d D U P C 2
C3B' C 0.4409(19) 0.7348(13) 0.5525(4) 0.024(3) Uani 0.37 1 d D U P C 2
C4B' C 0.3487(13) 0.7773(8) 0.5691(4) 0.023(3) Uani 0.37 1 d D U P C 2
H4B' H 0.303822 0.813517 0.538833 0.027 Uiso 0.37 1 calc R U P C 2
C5B' C 0.3211(13) 0.7683(7) 0.6277(3) 0.024(3) Uani 0.37 1 d D U P C 2
H5B' H 0.258502 0.797932 0.636865 0.029 Uiso 0.37 1 calc R U P C 2
C6B' C 0.4743(13) 0.7455(15) 0.4893(4) 0.027(3) Uani 0.37 1 d D U P C 2
C7B' C 0.5956(13) 0.7447(9) 0.4702(4) 0.029(3) Uani 0.37 1 d D U P C 2
H7B' H 0.658252 0.739244 0.498163 0.035 Uiso 0.37 1 calc R U P C 2
C8B' C 0.6250(12) 0.7515(9) 0.4123(5) 0.032(3) Uani 0.37 1 d D U P C 2
H8B' H 0.707120 0.749089 0.401966 0.038 Uiso 0.37 1 calc R U P C 2
C9B' C 0.4182(11) 0.7695(15) 0.3847(5) 0.030(3) Uani 0.37 1 d D U P C 2
H9B' H 0.356715 0.779447 0.354929 0.036 Uiso 0.37 1 calc R U P C 2
C10' C 0.3853(12) 0.7633(15) 0.4425(5) 0.029(3) Uani 0.37 1 d D U P C 2
H10E H 0.302403 0.770895 0.450859 0.035 Uiso 0.37 1 calc R U P C 2
C1T C 1.2772(6) 0.6717(3) -0.0135(3) 0.0452(14) Uani 1 1 d . . . . .
N1T N 1.2724(5) 0.6800(3) 0.0313(2) 0.0611(15) Uani 1 1 d . . . . .
C2T C 1.2831(7) 0.6605(3) -0.0708(2) 0.0628(19) Uani 1 1 d . . . . .
H2TA H 1.239979 0.624247 -0.068648 0.094 Uiso 1 1 calc R U . . .
H2TB H 1.367578 0.648795 -0.079594 0.094 Uiso 1 1 calc R U . . .
H2TC H 1.245698 0.700855 -0.102224 0.094 Uiso 1 1 calc R U . . .
B1A B 1.0844(5) 0.7779(2) 0.2765(2) 0.043(2) Uani 0.68 1 d D U P D 1
F1A F 0.9587(4) 0.7830(2) 0.2839(2) 0.0591(13) Uani 0.68 1 d D U P D 1
F2A F 1.1423(5) 0.7639(2) 0.33404(19) 0.0537(14) Uani 0.68 1 d D U P D 1
F3A F 1.1136(4) 0.8377(2) 0.2364(2) 0.0446(12) Uani 0.68 1 d D U P D 1
F4A F 1.1277(4) 0.72535(18) 0.25519(17) 0.0381(10) Uani 0.68 1 d D U P D 1
B1A' B 1.0554(12) 0.7789(7) 0.3138(6) 0.096(5) Uani 0.25 1 d D U P E 2
F1A' F 0.9425(13) 0.8147(8) 0.3203(8) 0.107(5) Uani 0.25 1 d D U P E 2
F2A' F 1.1299(14) 0.7668(9) 0.3664(7) 0.091(5) Uani 0.25 1 d D U P E 2
F3A' F 1.1135(19) 0.8135(11) 0.2627(7) 0.123(7) Uani 0.25 1 d D U P E 2
F4A' F 1.0402(17) 0.7169(7) 0.3104(9) 0.116(5) Uani 0.25 1 d D U P E 2
B1AC B 1.033129 0.784703 0.320548 0.075 Uani 0.08 1 d D U P F 3
F1AC F 0.968677 0.846228 0.320145 0.071 Uani 0.08 1 d D U P F 3
F2AC F 1.102668 0.754514 0.376335 0.071 Uani 0.08 1 d D U P F 3
F3AC F 1.111596 0.792061 0.272699 0.079 Uani 0.08 1 d D U P F 3
F4AC F 0.951679 0.742618 0.317464 0.087 Uani 0.08 1 d D U P F 3
B2A B 0.8082(11) 0.8760(6) -0.0308(4) 0.053(2) Uani 0.68 1 d D U P G 1
F5A F 0.8060(5) 0.9390(2) -0.0222(2) 0.0541(12) Uani 0.68 1 d D U P G 1
F6A F 0.6865(5) 0.8633(3) -0.0226(2) 0.0603(14) Uani 0.68 1 d D U P G 1
F7A F 0.8790(6) 0.8259(3) 0.0148(2) 0.0678(16) Uani 0.68 1 d D U P G 1
F8A F 0.8448(8) 0.8831(5) -0.0863(2) 0.076(3) Uani 0.68 1 d D U P G 1
B2A' B 0.8500(15) 0.8546(7) -0.0364(7) 0.068(5) Uani 0.32 1 d D U P H 2
F5A' F 0.8059(12) 0.8026(6) -0.0505(6) 0.093(4) Uani 0.32 1 d D U P H 2
F6A' F 0.7624(13) 0.8738(8) 0.0017(6) 0.100(5) Uani 0.32 1 d D U P H 2
F7A' F 0.9583(11) 0.8291(7) -0.0026(5) 0.071(3) Uani 0.32 1 d D U P H 2
F8A' F 0.8568(15) 0.9044(9) -0.0880(6) 0.080(6) Uani 0.32 1 d D U P H 2
C1S C 1.2686(7) 0.8335(5) 0.0397(4) 0.044(2) Uani 0.6 1 d D U P I 1
H1S H 1.244114 0.796818 0.028942 0.053 Uiso 0.6 1 calc R U P I 1
Cl1S Cl 1.2391(5) 0.8204(3) 0.1158(2) 0.0505(10) Uani 0.6 1 d D U P I 1
Cl2S Cl 1.1841(3) 0.91242(19) -0.00855(12) 0.0648(8) Uani 0.6 1 d D U P I 1
Cl3S Cl 1.4239(3) 0.8356(3) 0.0248(3) 0.0842(19) Uani 0.6 1 d D U P I 1
C1S' C 1.2824(11) 0.8138(7) 0.0566(6) 0.105(6) Uani 0.4 1 d D U P J 2
H1S' H 1.304705 0.768108 0.054819 0.126 Uiso 0.4 1 calc R U P J 2
Cl1' Cl 1.2413(12) 0.8091(8) 0.1297(4) 0.111(4) Uani 0.4 1 d D U P J 2
Cl2' Cl 1.1560(5) 0.8597(4) 0.0042(2) 0.0823(15) Uani 0.4 1 d D U P J 2
Cl3' Cl 1.4061(8) 0.8572(7) 0.0345(6) 0.153(6) Uani 0.4 1 d D U P J 2
N1U N 0.837(2) 0.7324(11) 0.5710(10) 0.081(6) Uani 0.3 1 d . U P . .
C1U C 0.887(3) 0.7519(15) 0.5286(13) 0.088(8) Uani 0.3 1 d . U P . .
C2U C 0.974(2) 0.7731(12) 0.4758(10) 0.071(6) Uani 0.3 1 d . U P . .
H2U1 H 1.015797 0.807288 0.480033 0.106 Uiso 0.3 1 calc R U P . .
H2U2 H 0.927004 0.790505 0.438125 0.106 Uiso 0.3 1 calc R U P . .
H2U3 H 1.033344 0.734510 0.476190 0.106 Uiso 0.3 1 calc R U P . .
O1W O 0.7342(17) 0.7793(9) 0.2759(7) 0.051(4) Uani 0.25 1 d D U P K 1
H1W H 0.803(3) 0.787(9) 0.284(8) 0.077 Uiso 0.25 1 d D U P L 1
H2W H 0.675(5) 0.793(5) 0.293(6) 0.077 Uiso 0.25 1 d D U P M 1
N1V N 0.8568(13) 0.6439(7) 0.0279(6) 0.076(4) Uani 0.4 1 d D U P N 1
C1V C 0.9277(13) 0.6715(7) -0.0035(6) 0.049(3) Uani 0.4 1 d D U P N 1
C2V C 0.9990(13) 0.7256(7) -0.0400(6) 0.055(3) Uani 0.4 1 d D U P N 1
H2V1 H 1.074471 0.721502 -0.018475 0.082 Uiso 0.4 1 calc R U P N 1
H2V2 H 0.950654 0.769330 -0.046388 0.082 Uiso 0.4 1 calc R U P N 1
H2V3 H 1.017096 0.720360 -0.078461 0.082 Uiso 0.4 1 calc R U P N 1
N1V' N 0.9557(15) 0.6293(9) 0.0021(7) 0.051(3) Uani 0.3 1 d D U P O -2
C1V' C 1.0012(18) 0.5760(9) 0.0042(8) 0.055(4) Uani 0.3 1 d D U P O -2
C2V' C 1.036(2) 0.5074(10) -0.0022(14) 0.072(5) Uani 0.3 1 d D U P O -2
H2V4 H 1.078619 0.476292 0.034221 0.108 Uiso 0.3 1 calc R U P O -2
H2V5 H 1.088450 0.510756 -0.035812 0.108 Uiso 0.3 1 calc R U P O -2
H2V6 H 0.962845 0.491630 -0.008926 0.108 Uiso 0.3 1 calc R U P O -2
O1C O 0.361(5) 0.735(3) 0.6633(12) 0.043(8) Uani 0.08 1 d D U P P 3
C1C C 0.498(6) 0.694(4) 0.6017(10) 0.037(6) Uani 0.08 1 d D U P P 3
H1C H 0.541295 0.662294 0.635796 0.044 Uiso 0.08 1 calc R U P P 3
N1C N 0.393(3) 0.733(2) 0.6086(10) 0.037(6) Uani 0.08 1 d D U P P 3
O2C O 0.664(3) 0.782(2) 0.2639(10) 0.027(7) Uani 0.08 1 d D U P P 3
C2C C 0.542(3) 0.699(2) 0.5460(11) 0.037(6) Uani 0.08 1 d D U P P 3
H2C H 0.611678 0.670001 0.542249 0.044 Uiso 0.08 1 calc R U P P 3
N2C N 0.622(2) 0.772(3) 0.3187(11) 0.031(5) Uani 0.08 1 d D U P P 3
C3C C 0.482(3) 0.749(2) 0.4941(9) 0.036(5) Uani 0.08 1 d D U P P 3
C4C C 0.364(3) 0.778(2) 0.5025(10) 0.037(6) Uani 0.08 1 d D U P P 3
H4C H 0.312330 0.802298 0.468789 0.045 Uiso 0.08 1 calc R U P P 3
C5C C 0.322(5) 0.773(5) 0.5584(12) 0.037(6) Uani 0.08 1 d D U P P 3
H5C H 0.245324 0.796989 0.562549 0.044 Uiso 0.08 1 calc R U P P 3
C6C C 0.531(2) 0.758(2) 0.4337(9) 0.034(5) Uani 0.08 1 d D U P P 3
C7C C 0.654(3) 0.765(3) 0.4199(12) 0.033(5) Uani 0.08 1 d D U P P 3
H7C H 0.705589 0.768414 0.448864 0.040 Uiso 0.08 1 calc R U P P 3
C8C C 0.698(2) 0.766(3) 0.3652(11) 0.032(5) Uani 0.08 1 d D U P P 3
H8C H 0.782651 0.762833 0.359801 0.038 Uiso 0.08 1 calc R U P P 3
C9C C 0.500(2) 0.776(4) 0.3279(12) 0.032(6) Uani 0.08 1 d D U P P 3
H9C H 0.446219 0.783864 0.295376 0.038 Uiso 0.08 1 calc R U P P 3
C10C C 0.453(2) 0.769(5) 0.3838(14) 0.032(5) Uani 0.08 1 d D U P P 3
H10F H 0.369083 0.770855 0.388674 0.039 Uiso 0.08 1 calc R U P P 3

loop_
_atom_site_aniso_label
_atom_site_aniso_U_11
_atom_site_aniso_U_22
_atom_site_aniso_U_33
_atom_site_aniso_U_23
_atom_site_aniso_U_13
_atom_site_aniso_U_12
C1 0.035(3) 0.033(3) 0.026(3) -0.012(2) 0.005(2) -0.008(2)
N1 0.030(2) 0.025(2) 0.022(2) -0.0044(17) 0.0047(17) -0.0110(18)
O1 0.045(2) 0.034(2) 0.0303(19) -0.0080(15) 0.0051(16) -0.0037(17)
Pd1 0.0345(2) 0.0321(2) 0.0329(2) -0.01409(17) 0.01312(16) -0.00865(17)
C2 0.043(3) 0.034(3) 0.023(3) -0.001(2) 0.001(2) -0.009(2)
N2 0.025(2) 0.037(2) 0.026(2) -0.0120(18) 0.0065(17) -0.0127(18)
O2 0.0336(19) 0.0320(19) 0.0264(17) -0.0120(15) 0.0103(14) -0.0054(15)
C3 0.043(3) 0.037(3) 0.026(3) -0.006(2) 0.007(2) -0.017(3)
N3 0.029(2) 0.030(2) 0.021(2) -0.0113(17) 0.0085(16) -0.0049(18)
O3 0.038(2) 0.048(2) 0.0252(18) -0.0131(16) 0.0101(15) -0.0043(17)
C4 0.033(3) 0.037(3) 0.025(3) -0.015(2) 0.008(2) -0.017(2)
N4 0.030(2) 0.026(2) 0.025(2) -0.0064(17) 0.0009(17) -0.0083(18)
C5 0.037(3) 0.035(3) 0.033(3) -0.013(2) 0.006(2) -0.016(2)
N5 0.034(2) 0.035(2) 0.030(2) -0.0108(19) 0.0113(18) -0.0070(19)
N6 0.031(2) 0.045(3) 0.033(2) -0.019(2) 0.0176(18) -0.017(2)
C6 0.033(3) 0.032(3) 0.033(3) -0.013(2) 0.003(2) -0.016(2)
C7 0.059(4) 0.034(3) 0.029(3) -0.013(2) -0.008(3) -0.005(3)
N7 0.032(2) 0.036(2) 0.031(2) -0.0145(19) 0.0125(18) -0.0067(19)
C8 0.044(3) 0.038(3) 0.041(3) -0.022(3) -0.004(3) 0.007(3)
N8 0.024(2) 0.053(3) 0.033(2) -0.020(2) 0.0106(18) -0.012(2)
C9 0.051(3) 0.039(3) 0.027(3) -0.014(2) -0.002(2) -0.009(3)
C10 0.046(3) 0.048(3) 0.030(3) -0.016(3) -0.003(2) -0.004(3)
C11 0.035(3) 0.052(3) 0.035(3) -0.019(3) 0.001(2) -0.009(3)
C12 0.047(3) 0.046(3) 0.035(3) -0.020(3) 0.002(3) -0.005(3)
C13 0.048(3) 0.042(3) 0.039(3) -0.019(3) -0.004(3) 0.005(3)
C14 0.052(4) 0.037(3) 0.030(3) -0.012(2) 0.000(3) -0.003(3)
C15 0.041(3) 0.044(3) 0.035(3) -0.016(2) -0.005(2) 0.003(3)
C16 0.044(3) 0.037(3) 0.041(3) -0.018(3) 0.002(3) -0.002(3)
C17 0.041(3) 0.031(3) 0.031(3) -0.012(2) 0.007(2) -0.005(2)
C18 0.046(3) 0.038(3) 0.028(3) -0.008(2) 0.000(2) -0.010(3)
C19 0.035(3) 0.039(3) 0.039(3) -0.012(2) 0.004(2) -0.003(2)
C20 0.039(3) 0.041(3) 0.030(3) -0.008(2) -0.001(2) -0.011(3)
C21 0.041(3) 0.034(3) 0.028(3) -0.010(2) 0.003(2) -0.007(2)
C22 0.060(4) 0.041(3) 0.036(3) -0.010(3) 0.003(3) -0.021(3)
C23 0.081(5) 0.056(4) 0.035(3) -0.023(3) 0.018(3) -0.032(4)
C24 0.059(4) 0.049(4) 0.035(3) -0.018(3) 0.016(3) -0.022(3)
C25 0.037(3) 0.034(3) 0.030(3) -0.013(2) 0.006(2) -0.005(2)
C26 0.046(3) 0.051(4) 0.043(3) -0.015(3) 0.004(3) -0.027(3)
C27 0.033(3) 0.044(3) 0.024(3) -0.010(2) 0.004(2) -0.017(2)
C28 0.038(3) 0.059(4) 0.034(3) -0.015(3) 0.010(2) -0.025(3)
C29 0.028(3) 0.068(4) 0.034(3) -0.018(3) 0.010(2) -0.004(3)
C30 0.025(3) 0.045(3) 0.025(3) -0.012(2) 0.005(2) -0.007(2)
C31 0.029(3) 0.035(3) 0.025(3) -0.010(2) 0.007(2) 0.001(2)
C32 0.029(3) 0.046(3) 0.022(3) -0.009(2) 0.006(2) 0.003(2)
C33 0.028(3) 0.060(4) 0.029(3) -0.009(3) 0.002(2) -0.008(3)
C34 0.028(3) 0.072(4) 0.029(3) -0.017(3) 0.000(2) -0.007(3)
C35 0.030(3) 0.047(3) 0.024(3) -0.009(2) 0.000(2) 0.012(2)
C36 0.046(3) 0.043(3) 0.027(3) -0.008(2) 0.006(2) -0.002(3)
C37 0.046(3) 0.042(3) 0.029(3) -0.013(2) 0.005(2) -0.004(3)
C38 0.032(3) 0.051(3) 0.028(3) -0.009(2) -0.001(2) 0.005(3)
C39 0.023(3) 0.049(3) 0.030(3) -0.011(2) 0.000(2) 0.006(2)
C40 0.028(3) 0.043(3) 0.024(3) -0.008(2) 0.002(2) 0.001(2)
C41 0.035(3) 0.041(3) 0.032(3) -0.009(2) 0.008(2) -0.010(2)
C42 0.025(3) 0.042(3) 0.031(3) -0.016(2) 0.005(2) -0.003(2)
C43 0.028(3) 0.031(3) 0.024(3) -0.007(2) 0.003(2) 0.002(2)
C44 0.031(3) 0.028(3) 0.032(3) -0.008(2) 0.002(2) -0.002(2)
C45 0.035(3) 0.038(3) 0.027(3) -0.015(2) 0.000(2) 0.002(2)
C46 0.036(3) 0.037(3) 0.038(3) -0.020(2) 0.008(2) -0.007(2)
C47 0.036(3) 0.033(3) 0.031(3) -0.015(2) 0.010(2) -0.012(2)
C48 0.048(3) 0.037(3) 0.037(3) -0.019(3) 0.010(3) -0.006(3)
C49 0.067(4) 0.031(3) 0.034(3) -0.006(2) 0.012(3) 0.000(3)
C50 0.047(3) 0.038(3) 0.033(3) -0.016(2) 0.017(2) -0.011(3)
C51 0.037(3) 0.039(3) 0.032(3) -0.016(2) 0.016(2) -0.018(2)
C52 0.037(3) 0.050(3) 0.032(3) -0.014(3) 0.010(2) 0.002(3)
C53 0.033(3) 0.031(3) 0.025(3) -0.006(2) 0.007(2) 0.000(2)
C54 0.041(3) 0.051(3) 0.026(3) -0.019(2) 0.010(2) -0.001(3)
C55 0.042(3) 0.045(3) 0.030(3) -0.021(2) 0.003(2) -0.002(3)
C56 0.038(3) 0.032(3) 0.021(2) -0.010(2) 0.010(2) -0.011(2)
C57 0.043(3) 0.031(3) 0.024(2) -0.012(2) 0.007(2) -0.014(2)
C58 0.033(3) 0.028(3) 0.025(2) -0.012(2) 0.007(2) -0.014(2)
C59 0.038(3) 0.028(3) 0.036(3) -0.007(2) 0.013(2) -0.006(2)
C60 0.037(3) 0.032(3) 0.032(3) 0.000(2) 0.005(2) -0.005(2)
C61 0.035(3) 0.030(3) 0.026(3) -0.009(2) 0.007(2) -0.015(2)
C62 0.030(3) 0.031(3) 0.032(3) -0.010(2) 0.009(2) -0.010(2)
C63 0.028(3) 0.030(3) 0.024(2) -0.006(2) 0.000(2) -0.009(2)
C64 0.034(3) 0.037(3) 0.031(3) -0.006(2) 0.002(2) -0.011(2)
C65 0.032(3) 0.038(3) 0.032(3) -0.006(2) 0.001(2) -0.004(2)
C66 0.032(3) 0.032(3) 0.027(3) -0.007(2) 0.005(2) -0.003(2)
C67 0.032(3) 0.040(3) 0.029(3) -0.006(2) 0.004(2) -0.005(2)
C68 0.035(3) 0.041(3) 0.028(3) -0.012(2) -0.003(2) 0.002(2)
C69 0.038(3) 0.032(3) 0.028(3) -0.013(2) 0.006(2) -0.005(2)
C70 0.033(3) 0.064(4) 0.034(3) -0.023(3) 0.010(2) -0.015(3)
C71 0.044(3) 0.065(4) 0.028(3) -0.018(3) 0.003(2) -0.017(3)
C72 0.049(4) 0.063(4) 0.042(3) -0.027(3) 0.024(3) -0.026(3)
C73 0.032(3) 0.033(3) 0.029(3) -0.011(2) 0.004(2) -0.001(2)
C74 0.037(3) 0.027(3) 0.035(3) -0.012(2) 0.006(2) -0.006(2)
C75 0.040(3) 0.040(3) 0.031(3) -0.011(2) 0.014(2) -0.012(3)
C76 0.048(3) 0.040(3) 0.035(3) -0.019(2) 0.019(2) -0.014(3)
C77 0.033(3) 0.034(3) 0.027(3) -0.007(2) 0.008(2) -0.001(2)
C78 0.054(4) 0.044(3) 0.035(3) -0.022(3) 0.009(2) -0.021(3)
C79 0.040(3) 0.032(3) 0.022(2) -0.010(2) 0.006(2) -0.014(2)
C80 0.046(3) 0.053(4) 0.025(3) -0.016(2) 0.004(2) -0.020(3)
C81 0.034(3) 0.042(3) 0.024(3) -0.002(2) -0.004(2) -0.006(2)
C82 0.032(3) 0.034(3) 0.024(3) -0.004(2) 0.004(2) -0.010(2)
C83 0.029(3) 0.034(3) 0.022(2) -0.004(2) 0.001(2) -0.009(2)
O4 0.044(3) 0.087(3) 0.033(2) -0.022(2) 0.0125(19) -0.028(2)
C84 0.030(3) 0.027(3) 0.028(3) 0.001(2) 0.004(2) -0.003(2)
C85 0.029(4) 0.035(5) 0.035(3) -0.004(3) 0.000(3) -0.002(3)
C86 0.024(3) 0.039(5) 0.036(3) 0.005(3) 0.007(2) -0.001(3)
C87 0.030(4) 0.044(4) 0.029(3) -0.003(3) 0.006(3) 0.005(3)
C88 0.044(4) 0.029(3) 0.040(3) -0.013(3) 0.005(3) 0.006(3)
C89 0.032(4) 0.026(4) 0.039(3) -0.007(3) 0.012(3) -0.003(3)
C90 0.033(4) 0.050(5) 0.038(4) -0.004(3) 0.008(3) 0.004(3)
C91 0.033(4) 0.068(5) 0.036(4) -0.005(3) 0.008(3) 0.014(3)
C92 0.037(4) 0.069(5) 0.033(3) -0.012(3) 0.005(3) 0.007(3)
C93 0.041(4) 0.082(5) 0.043(4) -0.022(4) 0.011(3) -0.009(4)
C94 0.049(4) 0.092(6) 0.042(4) -0.028(4) 0.017(3) -0.027(4)
C95 0.028(3) 0.074(5) 0.031(3) -0.007(3) 0.006(3) -0.010(3)
C96 0.030(4) 0.066(5) 0.035(3) -0.003(3) -0.004(3) 0.006(3)
C97 0.034(4) 0.058(5) 0.032(3) 0.011(3) 0.003(3) 0.011(3)
C98 0.047(4) 0.044(4) 0.032(3) -0.012(3) -0.002(3) -0.019(3)
O4C 0.026(10) 0.033(10) 0.034(7) -0.004(8) 0.007(8) 0.004(9)
C84C 0.030(3) 0.027(3) 0.028(3) 0.001(2) 0.004(2) -0.003(2)
C85C 0.029(5) 0.026(5) 0.029(5) 0.001(4) 0.004(4) -0.003(4)
C86C 0.028(6) 0.027(6) 0.030(5) 0.001(5) 0.004(4) -0.003(5)
C87C 0.028(6) 0.027(6) 0.030(5) 0.000(5) 0.004(5) -0.002(6)
C88C 0.028(6) 0.027(6) 0.029(5) 0.000(5) 0.004(5) -0.003(5)
C89C 0.029(5) 0.027(5) 0.028(5) 0.000(4) 0.004(4) -0.002(4)
C90C 0.026(7) 0.029(7) 0.031(6) -0.001(6) 0.005(6) -0.002(7)
C91C 0.027(8) 0.030(8) 0.032(6) -0.002(6) 0.005(7) 0.000(7)
C92C 0.028(8) 0.032(8) 0.033(6) -0.002(7) 0.007(7) 0.003(8)
C93C 0.029(9) 0.033(9) 0.033(7) -0.001(7) 0.007(8) 0.005(8)
C94C 0.029(9) 0.033(9) 0.033(7) -0.002(7) 0.008(8) 0.006(8)
C95C 0.028(9) 0.033(9) 0.033(7) -0.002(7) 0.007(8) 0.005(8)
C96C 0.029(9) 0.032(9) 0.033(7) -0.002(7) 0.007(8) 0.005(8)
C97C 0.029(9) 0.032(9) 0.033(7) -0.002(7) 0.007(8) 0.005(8)
C98C 0.026(11) 0.032(11) 0.034(9) -0.005(9) 0.007(9) 0.003(10)
C99 0.034(3) 0.034(3) 0.033(3) -0.015(2) 0.002(2) -0.011(2)
C100 0.045(3) 0.042(3) 0.040(3) -0.021(3) 0.006(3) -0.015(3)
C101 0.041(3) 0.042(3) 0.035(3) -0.017(3) 0.008(2) -0.006(3)
C102 0.041(3) 0.039(3) 0.036(3) -0.016(2) 0.014(2) -0.012(3)
C103 0.037(3) 0.037(3) 0.033(3) -0.017(2) 0.009(2) -0.011(2)
C104 0.037(3) 0.039(3) 0.031(3) -0.002(2) 0.006(2) -0.007(2)
O1B 0.0246(18) 0.0311(19) 0.0204(15) -0.0093(14) 0.0062(13) -0.0102(15)
C1B 0.032(3) 0.032(4) 0.034(3) -0.015(3) 0.002(2) -0.007(3)
N1B 0.032(3) 0.032(3) 0.033(3) -0.011(3) 0.000(2) -0.006(3)
O2B 0.066(6) 0.069(6) 0.039(4) -0.024(4) -0.005(3) -0.010(6)
C2B 0.035(3) 0.034(4) 0.036(3) -0.015(3) 0.000(2) -0.006(3)
N2B 0.052(4) 0.048(4) 0.040(3) -0.020(3) -0.006(2) -0.009(3)
C3B 0.037(3) 0.036(3) 0.038(3) -0.014(2) -0.001(2) -0.006(3)
C4B 0.033(4) 0.034(3) 0.035(3) -0.011(3) -0.004(3) -0.005(3)
C5B 0.033(4) 0.033(3) 0.033(3) -0.009(3) -0.003(2) -0.005(3)
C6B 0.043(3) 0.041(3) 0.039(3) -0.014(2) -0.001(2) -0.008(3)
C7B 0.044(3) 0.048(4) 0.040(3) -0.022(3) -0.003(2) -0.010(3)
C8B 0.048(3) 0.052(4) 0.041(3) -0.023(3) -0.003(2) -0.010(3)
C9B 0.049(3) 0.045(4) 0.042(3) -0.015(3) -0.006(3) -0.008(3)
C10B 0.046(3) 0.042(4) 0.042(3) -0.015(3) -0.004(2) -0.007(3)
O1B' 0.0246(18) 0.0311(19) 0.0204(15) -0.0093(14) 0.0062(13) -0.0102(15)
C1B' 0.028(6) 0.028(6) 0.027(4) -0.015(4) -0.003(4) -0.002(5)
N1B' 0.019(5) 0.021(6) 0.031(4) -0.007(4) -0.004(4) -0.007(4)
O2B' 0.045(9) 0.051(7) 0.020(5) -0.012(5) 0.006(5) -0.009(9)
C2B' 0.027(5) 0.027(6) 0.025(4) -0.013(4) -0.005(4) -0.003(5)
N2B' 0.039(5) 0.032(5) 0.021(4) -0.010(4) -0.001(4) -0.008(5)
C3B' 0.024(5) 0.025(5) 0.027(4) -0.011(4) 0.001(4) -0.005(4)
C4B' 0.011(5) 0.029(6) 0.025(5) -0.003(4) 0.001(4) -0.006(4)
C5B' 0.013(5) 0.024(6) 0.028(5) -0.001(4) 0.004(4) -0.004(4)
C6B' 0.029(5) 0.029(5) 0.024(4) -0.008(4) 0.001(4) -0.007(5)
C7B' 0.031(5) 0.037(6) 0.029(5) -0.017(4) 0.001(4) -0.019(5)
C8B' 0.035(5) 0.041(6) 0.030(5) -0.019(4) 0.002(4) -0.020(5)
C9B' 0.032(6) 0.031(6) 0.024(5) -0.005(4) -0.003(4) -0.005(6)
C10' 0.031(5) 0.026(6) 0.028(5) -0.008(4) 0.001(4) -0.001(5)
C1T 0.063(4) 0.038(3) 0.033(3) -0.008(3) 0.012(3) -0.015(3)
N1T 0.087(4) 0.065(4) 0.036(3) -0.019(3) 0.009(3) -0.024(3)
C2T 0.101(5) 0.060(4) 0.036(3) -0.024(3) 0.025(3) -0.024(4)
B1A 0.047(5) 0.035(5) 0.042(5) -0.006(4) -0.004(4) -0.012(4)
F1A 0.050(3) 0.055(3) 0.062(3) -0.007(3) 0.005(2) -0.007(2)
F2A 0.083(4) 0.038(3) 0.041(3) -0.013(2) -0.018(3) -0.009(3)
F3A 0.053(3) 0.028(2) 0.052(3) -0.008(2) -0.004(2) -0.013(2)
F4A 0.042(3) 0.034(2) 0.043(2) -0.0162(19) -0.007(2) -0.0099(19)
B1A' 0.096(8) 0.102(8) 0.100(8) -0.047(7) -0.013(7) -0.017(7)
F1A' 0.100(9) 0.114(11) 0.101(10) -0.039(9) -0.022(7) 0.007(8)
F2A' 0.088(10) 0.088(10) 0.105(10) -0.037(9) -0.023(9) -0.023(8)
F3A' 0.134(12) 0.137(13) 0.105(10) -0.045(10) 0.000(9) -0.031(11)
F4A' 0.105(11) 0.112(9) 0.152(12) -0.076(9) -0.031(9) -0.008(8)
B1AC 0.077 0.076 0.075 -0.026 -0.007 -0.017
F1AC 0.064 0.077 0.073 -0.021 -0.010 -0.018
F2AC 0.069 0.072 0.073 -0.026 -0.005 -0.014
F3AC 0.090 0.075 0.073 -0.025 -0.005 -0.020
F4AC 0.086 0.084 0.091 -0.022 -0.014 -0.027
B2A 0.059(6) 0.069(6) 0.027(4) -0.015(4) 0.005(4) -0.003(5)
F5A 0.066(3) 0.052(3) 0.044(3) -0.015(2) 0.016(2) -0.017(3)
F6A 0.060(3) 0.049(3) 0.062(3) 0.000(3) 0.010(3) -0.022(3)
F7A 0.083(4) 0.067(4) 0.043(3) -0.015(3) -0.014(3) 0.010(4)
F8A 0.097(6) 0.087(6) 0.030(3) -0.014(3) 0.029(3) 0.008(4)
B2A' 0.073(7) 0.072(7) 0.060(8) -0.026(6) 0.011(6) -0.012(6)
F5A' 0.097(8) 0.096(8) 0.102(8) -0.040(6) 0.007(7) -0.046(7)
F6A' 0.103(9) 0.118(10) 0.062(8) -0.022(7) 0.027(7) 0.006(8)
F7A' 0.073(7) 0.077(8) 0.060(7) -0.015(6) 0.003(5) -0.018(6)
F8A' 0.064(9) 0.057(9) 0.092(9) 0.002(6) 0.031(6) 0.003(6)
C1S 0.034(5) 0.039(5) 0.064(5) -0.024(4) 0.008(4) -0.006(4)
Cl1S 0.048(2) 0.0376(19) 0.057(2) -0.0074(17) -0.0019(16) -0.0016(16)
Cl2S 0.0555(18) 0.087(2) 0.0395(15) -0.0209(15) 0.0042(12) 0.0205(17)
Cl3S 0.0364(18) 0.064(3) 0.103(3) 0.031(2) 0.0127(19) -0.0028(16)
C1S' 0.081(9) 0.126(11) 0.096(9) -0.018(9) -0.017(8) -0.026(8)
Cl1' 0.106(7) 0.107(8) 0.092(5) -0.017(5) -0.021(5) 0.026(5)
Cl2' 0.065(3) 0.127(5) 0.051(3) -0.036(3) 0.009(2) 0.004(3)
Cl3' 0.120(7) 0.132(10) 0.173(9) 0.018(7) -0.041(6) -0.077(7)
N1U 0.082(10) 0.081(10) 0.083(9) -0.035(8) 0.022(8) -0.012(8)
C1U 0.089(9) 0.090(9) 0.086(9) -0.031(5) 0.003(5) -0.015(5)
C2U 0.081(10) 0.062(10) 0.070(10) -0.023(8) 0.020(8) -0.016(8)
O1W 0.057(8) 0.060(8) 0.034(7) -0.011(6) 0.000(6) -0.012(7)
N1V 0.082(7) 0.077(7) 0.072(7) -0.023(6) -0.004(6) -0.026(6)
C1V 0.054(5) 0.053(5) 0.046(5) -0.028(4) -0.011(4) -0.002(4)
C2V 0.063(7) 0.059(7) 0.040(6) -0.022(5) -0.002(5) 0.009(5)
N1V' 0.044(6) 0.077(6) 0.029(6) -0.012(6) -0.014(5) -0.019(6)
C1V' 0.053(5) 0.072(5) 0.034(5) -0.008(4) -0.005(4) -0.016(4)
C2V' 0.063(8) 0.083(7) 0.057(7) -0.009(6) 0.001(7) -0.007(7)
O1C 0.037(11) 0.041(11) 0.046(11) -0.007(9) 0.003(10) -0.009(10)
C1C 0.037(7) 0.037(7) 0.036(7) -0.011(5) 0.002(5) -0.006(5)
N1C 0.036(7) 0.037(7) 0.037(7) -0.011(5) 0.002(5) -0.007(5)
O2C 0.028(10) 0.033(10) 0.020(10) -0.015(8) 0.009(9) 0.003(9)
C2C 0.036(7) 0.036(7) 0.035(7) -0.010(5) 0.002(5) -0.005(5)
N2C 0.031(7) 0.033(7) 0.030(7) -0.011(5) 0.003(5) -0.004(5)
C3C 0.035(6) 0.036(6) 0.034(6) -0.010(4) 0.002(4) -0.006(4)
C4C 0.036(7) 0.037(7) 0.036(7) -0.010(5) 0.002(5) -0.007(5)
C5C 0.036(7) 0.037(7) 0.036(7) -0.011(5) 0.002(5) -0.006(5)
C6C 0.033(6) 0.035(6) 0.033(6) -0.010(4) 0.002(4) -0.005(4)
C7C 0.032(7) 0.034(7) 0.032(7) -0.011(5) 0.003(5) -0.006(5)
C8C 0.031(7) 0.034(7) 0.030(7) -0.010(5) 0.003(5) -0.006(5)
C9C 0.031(7) 0.033(7) 0.031(7) -0.011(5) 0.003(5) -0.004(5)
C10C 0.031(7) 0.034(7) 0.031(7) -0.011(5) 0.003(5) -0.005(5)

loop_
_atom_type_symbol
_atom_type_description
_atom_type_scat_dispersion_real
_atom_type_scat_dispersion_imag
_atom_type_scat_source
C C 0.0033 0.0016 'International Tables Vol C Tables 4.2.6.8 and 6.1.1.4'
H H 0.0000 0.0000 'International Tables Vol C Tables 4.2.6.8 and 6.1.1.4'
N N 0.0061 0.0033 'International Tables Vol C Tables 4.2.6.8 and 6.1.1.4'
O O 0.0106 0.0060 'International Tables Vol C Tables 4.2.6.8 and 6.1.1.4'
Pd Pd -0.9988 1.0072 'International Tables Vol C Tables 4.2.6.8 and 6.1.1.4'
B B 0.0013 0.0007 'International Tables Vol C Tables 4.2.6.8 and 6.1.1.4'
F F 0.0171 0.0103 'International Tables Vol C Tables 4.2.6.8 and 6.1.1.4'
Cl Cl 0.1484 0.1585 'International Tables Vol C Tables 4.2.6.8 and 6.1.1.4'

loop_
_geom_angle_atom_site_label_1
_geom_angle_atom_site_label_2
_geom_angle_atom_site_label_3
_geom_angle
C2 C1 N1 107.0(4)
C2 C1 C83 131.2(4)
N1 C1 C83 121.7(4)
C4 N1 C1 109.7(4)
C4 N1 H1 125.1
C1 N1 H1 125.1
C17 O1 C20 116.6(4)
N7 Pd1 N6 86.43(16)
N7 Pd1 N8 94.83(16)
N6 Pd1 N8 172.88(15)
N7 Pd1 N5 178.40(16)
N6 Pd1 N5 91.97(16)
N8 Pd1 N5 86.75(16)
C1 C2 C3 108.1(4)
C1 C2 H2 125.9
C3 C2 H2 125.9
C27 N2 C30 109.8(4)
C27 N2 H2N 125.1
C30 N2 H2N 125.1
C43 O2 C46 115.5(4)
C4 C3 C2 107.4(4)
C4 C3 H3 126.3
C2 C3 H3 126.3
C56 N3 C53 110.7(4)
C56 N3 H3N 124.6
C53 N3 H3N 124.6
C69 O3 C72 118.4(4)
C3 C4 N1 107.7(4)
C3 C4 C5 130.8(4)
N1 C4 C5 121.4(4)
C82 N4 C79 110.2(4)
C82 N4 H4 124.9
C79 N4 H4 124.9
C27 C5 C4 111.2(4)
C27 C5 C6 112.0(4)
C4 C5 C6 109.2(4)
C27 C5 C26 109.2(4)
C4 C5 C26 108.0(4)
C6 C5 C26 107.0(4)
C25 N5 C24 118.7(4)
C25 N5 Pd1 121.3(3)
C24 N5 Pd1 120.0(3)
C51 N6 C50 115.6(4)
C51 N6 Pd1 120.4(3)
C50 N6 Pd1 123.4(3)
C7 C6 C11 118.2(5)
C7 C6 C5 120.5(4)
C11 C6 C5 121.3(5)
C8 C7 C6 122.3(5)
C8 C7 H7 118.9
C6 C7 H7 118.9
C77 N7 C76 118.6(4)
C77 N7 Pd1 116.8(3)
C76 N7 Pd1 124.4(3)
C7 C8 C9 119.6(5)
C7 C8 H8 120.2
C9 C8 H8 120.2
C102 N8 C103 116.4(4)
C102 N8 Pd1 127.4(4)
C103 N8 Pd1 115.8(3)
C10 C9 C8 118.5(5)
C10 C9 C12 122.6(5)
C8 C9 C12 118.9(5)
C9 C10 C11 120.7(5)
C9 C10 H10 119.7
C11 C10 H10 119.7
C6 C11 C10 120.6(5)
C6 C11 H11 119.7
C10 C11 H11 119.7
C13 C12 C9 178.4(6)
C12 C13 C14 179.2(7)
C19 C14 C15 117.6(5)
C19 C14 C13 120.0(5)
C15 C14 C13 122.4(5)
C16 C15 C14 121.5(5)
C16 C15 H15 119.2
C14 C15 H15 119.2
C15 C16 C17 119.0(5)
C15 C16 H16 120.5
C17 C16 H16 120.5
C18 C17 O1 124.1(4)
C18 C17 C16 121.0(5)
O1 C17 C16 114.8(5)
C19 C18 C17 118.7(5)
C19 C18 H18 120.6
C17 C18 H18 120.6
C18 C19 C14 122.0(5)
C18 C19 H19 119.0
C14 C19 H19 119.0
O1 C20 C21 105.6(4)
O1 C20 H20A 110.6
C21 C20 H20A 110.6
O1 C20 H20B 110.6
C21 C20 H20B 110.6
H20A C20 H20B 108.7
C22 C21 C25 118.1(5)
C22 C21 C20 124.5(5)
C25 C21 C20 117.4(4)
C21 C22 C23 119.4(5)
C21 C22 H22 120.3
C23 C22 H22 120.3
C24 C23 C22 119.4(5)
C24 C23 H23 120.3
C22 C23 H23 120.3
N5 C24 C23 121.3(5)
N5 C24 H24 119.3
C23 C24 H24 119.3
N5 C25 C21 123.1(4)
N5 C25 H25 118.5
C21 C25 H25 118.5
C5 C26 H26A 109.5
C5 C26 H26B 109.5
H26A C26 H26B 109.5
C5 C26 H26C 109.5
H26A C26 H26C 109.5
H26B C26 H26C 109.5
C28 C27 N2 107.1(5)
C28 C27 C5 130.3(5)
N2 C27 C5 122.5(4)
C27 C28 C29 108.2(5)
C27 C28 H28 125.9
C29 C28 H28 125.9
C30 C29 C28 107.7(5)
C30 C29 H29 126.1
C28 C29 H29 126.1
C29 C30 N2 107.1(5)
C29 C30 C31 130.8(5)
N2 C30 C31 122.1(4)
C30 C31 C53 108.9(4)
C30 C31 C32 111.9(4)
C53 C31 C32 111.6(4)
C30 C31 C52 108.9(4)
C53 C31 C52 109.1(4)
C32 C31 C52 106.3(4)
C33 C32 C37 117.1(4)
C33 C32 C31 121.5(5)
C37 C32 C31 121.1(5)
C32 C33 C34 122.3(5)
C32 C33 H33 118.8
C34 C33 H33 118.8
C35 C34 C33 119.7(5)
C35 C34 H34 120.1
C33 C34 H34 120.1
C34 C35 C36 118.3(5)
C34 C35 C38 123.6(5)
C36 C35 C38 117.8(5)
C37 C36 C35 120.7(5)
C37 C36 H36 119.6
C35 C36 H36 119.6
C36 C37 C32 121.7(5)
C36 C37 H37 119.2
C32 C37 H37 119.2
C39 C38 C35 170.6(5)
C38 C39 C40 174.7(6)
C45 C40 C41 117.9(4)
C45 C40 C39 122.9(5)
C41 C40 C39 119.0(5)
C42 C41 C40 121.3(5)
C42 C41 H41 119.3
C40 C41 H41 119.3
C41 C42 C43 119.5(5)
C41 C42 H42 120.2
C43 C42 H42 120.2
O2 C43 C42 123.3(4)
O2 C43 C44 116.7(4)
C42 C43 C44 120.0(4)
C45 C44 C43 119.5(5)
C45 C44 H44 120.2
C43 C44 H44 120.2
C44 C45 C40 121.5(5)
C44 C45 H45 119.2
C40 C45 H45 119.2
O2 C46 C47 109.3(4)
O2 C46 H46A 109.8
C47 C46 H46A 109.8
O2 C46 H46B 109.8
C47 C46 H46B 109.8
H46A C46 H46B 108.3
C48 C47 C51 118.0(4)
C48 C47 C46 122.7(5)
C51 C47 C46 119.3(4)
C47 C48 C49 118.6(5)
C47 C48 H48 120.7
C49 C48 H48 120.7
C50 C49 C48 120.7(5)
C50 C49 H49 119.6
C48 C49 H49 119.6
C49 C50 N6 122.3(5)
C49 C50 H50 118.9
N6 C50 H50 118.9
N6 C51 C47 124.7(5)
N6 C51 H51 117.7
C47 C51 H51 117.7
C31 C52 H52A 109.5
C31 C52 H52B 109.5
H52A C52 H52B 109.5
C31 C52 H52C 109.5
H52A C52 H52C 109.5
H52B C52 H52C 109.5
C54 C53 N3 106.3(4)
C54 C53 C31 130.9(4)
N3 C53 C31 122.7(4)
C53 C54 C55 108.3(4)
C53 C54 H54 125.8
C55 C54 H54 125.8
C56 C55 C54 108.3(4)
C56 C55 H55 125.9
C54 C55 H55 125.9
N3 C56 C55 106.4(4)
N3 C56 C57 122.7(4)
C55 C56 C57 130.9(4)
C56 C57 C79 109.3(4)
C56 C57 C58 111.2(4)
C79 C57 C58 110.6(4)
C56 C57 C78 109.3(4)
C79 C57 C78 109.1(4)
C58 C57 C78 107.3(4)
C59 C58 C63 117.4(4)
C59 C58 C57 120.5(4)
C63 C58 C57 121.9(4)
C58 C59 C60 121.8(5)
C58 C59 H59 119.1
C60 C59 H59 119.1
C59 C60 C61 120.2(5)
C59 C60 H60 119.9
C61 C60 H60 119.9
C62 C61 C60 118.2(4)
C62 C61 C64 120.1(5)
C60 C61 C64 121.6(5)
C63 C62 C61 121.0(5)
C63 C62 H62 119.5
C61 C62 H62 119.5
C62 C63 C58 121.1(4)
C62 C63 H63 119.4
C58 C63 H63 119.4
C65 C64 C61 178.1(5)
C64 C65 C66 175.7(6)
C71 C66 C67 118.2(4)
C71 C66 C65 119.4(5)
C67 C66 C65 122.3(5)
C68 C67 C66 120.4(5)
C68 C67 H67 119.8
C66 C67 H67 119.8
C67 C68 C69 120.0(5)
C67 C68 H68 120.0
C69 C68 H68 120.0
C70 C69 O3 124.7(5)
C70 C69 C68 120.4(4)
O3 C69 C68 114.9(4)
C69 C70 C71 119.1(5)
C69 C70 H70 120.5
C71 C70 H70 120.5
C66 C71 C70 121.8(5)
C66 C71 H71 119.1
C70 C71 H71 119.1
O3 C72 C73 108.1(4)
O3 C72 H72A 110.1
C73 C72 H72A 110.1
O3 C72 H72B 110.1
C73 C72 H72B 110.1
H72A C72 H72B 108.4
C77 C73 C74 117.9(4)
C77 C73 C72 118.1(4)
C74 C73 C72 123.7(5)
C75 C74 C73 119.5(5)
C75 C74 H74 120.2
C73 C74 H74 120.2
C74 C75 C76 119.3(5)
C74 C75 H75 120.3
C76 C75 H75 120.3
N7 C76 C75 121.4(4)
N7 C76 H76 119.3
C75 C76 H76 119.3
N7 C77 C73 123.2(4)
N7 C77 H77 118.4
C73 C77 H77 118.4
C57 C78 H78A 109.5
C57 C78 H78B 109.5
H78A C78 H78B 109.5
C57 C78 H78C 109.5
H78A C78 H78C 109.5
H78B C78 H78C 109.5
C80 C79 N4 106.4(4)
C80 C79 C57 131.4(4)
N4 C79 C57 122.1(4)
C79 C80 C81 108.2(4)
C79 C80 H80 125.9
C81 C80 H80 125.9
C82 C81 C80 107.9(4)
C82 C81 H81 126.1
C80 C81 H81 126.1
C81 C82 N4 107.3(4)
C81 C82 C83 130.7(4)
N4 C82 C83 122.0(4)
C82 C83 C84C 111.4(4)
C82 C83 C84 111.4(4)
C82 C83 C1 110.1(4)
C84C C83 C1 111.2(4)
C84 C83 C1 111.2(4)
C82 C83 C104 108.4(4)
C84C C83 C104 107.0(4)
C84 C83 C104 107.0(4)
C1 C83 C104 108.5(4)
C95 O4 C98 120.7(4)
C89 C84 C85 116.5(4)
C89 C84 C83 122.5(4)
C85 C84 C83 120.7(4)
C86 C85 C84 121.7(5)
C86 C85 H85 119.1
C84 C85 H85 119.1
C87 C86 C85 121.0(5)
C87 C86 H86 119.5
C85 C86 H86 119.5
C86 C87 C88 118.4(5)
C86 C87 C90 121.1(6)
C88 C87 C90 120.4(6)
C89 C88 C87 120.1(5)
C89 C88 H88 120.0
C87 C88 H88 120.0
C88 C89 C84 122.3(5)
C88 C89 H89 118.8
C84 C89 H89 118.8
C91 C90 C87 176.4(8)
C90 C91 C92 177.5(8)
C97 C92 C93 119.8(4)
C97 C92 C91 119.9(5)
C93 C92 C91 120.3(5)
C94 C93 C92 120.1(4)
C94 C93 H93 119.9
C92 C93 H93 119.9
C93 C94 C95 119.6(4)
C93 C94 H94 120.2
C95 C94 H94 120.2
O4 C95 C96 124.2(4)
O4 C95 C94 114.9(4)
C96 C95 C94 120.9(4)
C95 C96 C97 119.1(4)
C95 C96 H96 120.4
C97 C96 H96 120.4
C92 C97 C96 120.3(4)
C92 C97 H97 119.8
C96 C97 H97 119.8
O4 C98 C99 105.0(4)
O4 C98 H98A 110.7
C99 C98 H98A 110.7
O4 C98 H98B 110.7
C99 C98 H98B 110.7
H98A C98 H98B 108.8
C95C O4C C98C 121.0(11)
C89C C84C C85C 115.5(7)
C89C C84C C83 117.5(10)
C85C C84C C83 127.0(10)
C86C C85C C84C 122.2(9)
C86C C85C H85C 118.9
C84C C85C H85C 118.9
C87C C86C C85C 121.3(9)
C87C C86C H86C 119.4
C85C C86C H86C 119.4
C86C C87C C88C 117.6(7)
C86C C87C C90C 121.5(10)
C88C C87C C90C 120.9(9)
C89C C88C C87C 120.4(9)
C89C C88C H88C 119.8
C87C C88C H88C 119.8
C88C C89C C84C 122.9(8)
C88C C89C H89C 118.6
C84C C89C H89C 118.6
C91C C90C C87C 174(7)
C90C C91C C92C 170(4)
C93C C92C C97C 120.0
C93C C92C C91C 120.3(7)
C97C C92C C91C 119.6(8)
C92C C93C C94C 120.0
C92C C93C H93C 120.0
C94C C93C H93C 120.0
C95C C94C C93C 120.0
C95C C94C H94C 120.0
C93C C94C H94C 120.0
O4C C95C C96C 124.1(7)
O4C C95C C94C 115.6(7)
C96C C95C C94C 120.0
C95C C96C C97C 120.0
C95C C96C H96C 120.0
C97C C96C H96C 120.0
C96C C97C C92C 120.0
C96C C97C H97C 120.0
C92C C97C H97C 120.0
O4C C98C C99 106.4(15)
O4C C98C H98C 110.4
C99 C98C H98C 110.4
O4C C98C H98D 110.4
C99 C98C H98D 110.4
H98C C98C H98D 108.6
C103 C99 C100 118.8(4)
C103 C99 C98 117.4(5)
C100 C99 C98 123.8(5)
C103 C99 C98C 123.5(19)
C100 C99 C98C 114.8(12)
C101 C100 C99 117.5(5)
C101 C100 H100 121.2
C99 C100 H100 121.2
C102 C101 C100 120.4(5)
C102 C101 H101 119.8
C100 C101 H101 119.8
N8 C102 C101 122.9(5)
N8 C102 H102 118.6
C101 C102 H102 118.6
N8 C103 C99 124.0(4)
N8 C103 H103 118.0
C99 C103 H103 118.0
C83 C104 H10A 109.5
C83 C104 H10B 109.5
H10A C104 H10B 109.5
C83 C104 H10C 109.5
H10A C104 H10C 109.5
H10B C104 H10C 109.5
N1B C1B C2B 121.5(7)
N1B C1B H1B 119.2
C2B C1B H1B 119.2
O1B N1B C1B 120.4(8)
O1B N1B C5B 119.2(6)
C1B N1B C5B 119.7(6)
C1B C2B C3B 120.3(7)
C1B C2B H2B 119.8
C3B C2B H2B 119.8
O2B N2B C8B 120.7(8)
O2B N2B C9B 120.5(7)
C8B N2B C9B 118.7(6)
C4B C3B C2B 116.1(6)
C4B C3B C6B 122.8(6)
C2B C3B C6B 121.0(6)
C5B C4B C3B 122.7(6)
C5B C4B H4B 118.7
C3B C4B H4B 118.7
C4B C5B N1B 119.1(7)
C4B C5B H5B 120.5
N1B C5B H5B 120.5
C10B C6B C7B 115.7(6)
C10B C6B C3B 121.3(7)
C7B C6B C3B 122.6(6)
C8B C7B C6B 121.5(7)
C8B C7B H7B 119.3
C6B C7B H7B 119.3
N2B C8B C7B 121.3(8)
N2B C8B H8B 119.4
C7B C8B H8B 119.4
N2B C9B C10B 121.7(7)
N2B C9B H9B 119.2
C10B C9B H9B 119.2
C9B C10B C6B 120.7(7)
C9B C10B H10D 119.7
C6B C10B H10D 119.7
N1B' C1B' C2B' 121.8(7)
N1B' C1B' H1B' 119.1
C2B' C1B' H1B' 119.1
O1B' N1B' C1B' 120.7(8)
O1B' N1B' C5B' 120.0(6)
C1B' N1B' C5B' 119.0(6)
C1B' C2B' C3B' 121.1(7)
C1B' C2B' H2B' 119.5
C3B' C2B' H2B' 119.5
O2B' N2B' C8B' 121.1(8)
O2B' N2B' C9B' 120.8(7)
C8B' N2B' C9B' 117.9(7)
C4B' C3B' C2B' 115.3(6)
C4B' C3B' C6B' 123.4(7)
C2B' C3B' C6B' 121.3(7)
C5B' C4B' C3B' 123.0(7)
C5B' C4B' H4B' 118.5
C3B' C4B' H4B' 118.5
C4B' C5B' N1B' 119.7(7)
C4B' C5B' H5B' 120.2
N1B' C5B' H5B' 120.2
C10' C6B' C7B' 114.4(7)
C10' C6B' C3B' 122.0(7)
C7B' C6B' C3B' 123.4(7)
C8B' C7B' C6B' 122.3(8)
C8B' C7B' H7B' 118.8
C6B' C7B' H7B' 118.8
N2B' C8B' C7B' 121.5(8)
N2B' C8B' H8B' 119.3
C7B' C8B' H8B' 119.3
N2B' C9B' C10' 122.1(7)
N2B' C9B' H9B' 118.9
C10' C9B' H9B' 118.9
C9B' C10' C6B' 121.1(8)
C9B' C10' H10E 119.5
C6B' C10' H10E 119.5
N1T C1T C2T 179.4(6)
C1T C2T H2TA 109.5
C1T C2T H2TB 109.5
H2TA C2T H2TB 109.5
C1T C2T H2TC 109.5
H2TA C2T H2TC 109.5
H2TB C2T H2TC 109.5
F1A B1A F3A 111.0(4)
F1A B1A F4A 110.5(4)
F3A B1A F4A 109.3(4)
F1A B1A F2A 108.0(4)
F3A B1A F2A 109.3(4)
F4A B1A F2A 108.8(4)
F1A' B1A' F3A' 112.3(7)
F1A' B1A' F4A' 109.8(7)
F3A' B1A' F4A' 109.0(7)
F1A' B1A' F2A' 107.6(6)
F3A' B1A' F2A' 109.6(7)
F4A' B1A' F2A' 108.4(6)
F1AC B1AC F3AC 111.9
F1AC B1AC F4AC 110.1
F3AC B1AC F4AC 109.0
F1AC B1AC F2AC 107.5
F3AC B1AC F2AC 109.6
F4AC B1AC F2AC 108.7
F8A B2A F7A 115.4(10)
F8A B2A F6A 112.6(9)
F7A B2A F6A 106.3(8)
F8A B2A F5A 107.5(9)
F7A B2A F5A 109.2(8)
F6A B2A F5A 105.3(9)
F8A' B2A' F7A' 115.0(12)
F8A' B2A' F6A' 112.3(11)
F7A' B2A' F6A' 106.4(10)
F8A' B2A' F5A' 107.5(11)
F7A' B2A' F5A' 110.1(10)
F6A' B2A' F5A' 105.2(11)
Cl1S C1S Cl3S 112.2(5)
Cl1S C1S Cl2S 111.4(5)
Cl3S C1S Cl2S 106.8(5)
Cl1S C1S H1S 108.8
Cl3S C1S H1S 108.8
Cl2S C1S H1S 108.8
Cl1' C1S' Cl3' 110.7(7)
Cl1' C1S' Cl2' 109.8(6)
Cl3' C1S' Cl2' 107.2(7)
Cl1' C1S' H1S' 109.7
Cl3' C1S' H1S' 109.7
Cl2' C1S' H1S' 109.7
N1U C1U C2U 171(3)
C1U C2U H2U1 109.5
C1U C2U H2U2 109.5
H2U1 C2U H2U2 109.5
C1U C2U H2U3 109.5
H2U1 C2U H2U3 109.5
H2U2 C2U H2U3 109.5
H1W O1W H2W 116(3)
N1V C1V C2V 162.5(15)
C1V C2V H2V1 109.5
C1V C2V H2V2 109.5
H2V1 C2V H2V2 109.5
C1V C2V H2V3 109.5
H2V1 C2V H2V3 109.5
H2V2 C2V H2V3 109.5
N1V' C1V' C2V' 167(2)
C1V' C2V' H2V4 109.5
C1V' C2V' H2V5 109.5
H2V4 C2V' H2V5 109.5
C1V' C2V' H2V6 109.5
H2V4 C2V' H2V6 109.5
H2V5 C2V' H2V6 109.5
N1C C1C C2C 121.5(9)
N1C C1C H1C 119.3
C2C C1C H1C 119.3
O1C N1C C1C 120.9(10)
O1C N1C C5C 119.6(9)
C1C N1C C5C 119.3(7)
C1C C2C C3C 120.2(9)
C1C C2C H2C 119.9
C3C C2C H2C 119.9
O2C N2C C8C 121.0(10)
O2C N2C C9C 120.2(10)
C8C N2C C9C 118.4(8)
C4C C3C C2C 115.0(9)
C4C C3C C6C 122.6(9)
C2C C3C C6C 121.0(10)
C5C C4C C3C 122.3(9)
C5C C4C H4C 118.9
C3C C4C H4C 118.9
C4C C5C N1C 119.2(9)
C4C C5C H5C 120.4
N1C C5C H5C 120.4
C10C C6C C7C 115.0(9)
C10C C6C C3C 121.2(8)
C7C C6C C3C 123.3(9)
C8C C7C C6C 121.4(10)
C8C C7C H7C 119.3
C6C C7C H7C 119.3
N2C C8C C7C 121.2(10)
N2C C8C H8C 119.4
C7C C8C H8C 119.4
N2C C9C C10C 121.8(9)
N2C C9C H9C 119.1
C10C C9C H9C 119.1
C9C C10C C6C 120.7(9)
C9C C10C H10F 119.6
C6C C10C H10F 119.6

loop_
_geom_bond_atom_site_label_1
_geom_bond_atom_site_label_2
_geom_bond_distance
C1 C2 1.364(7)
C1 N1 1.383(6)
C1 C83 1.519(7)
N1 C4 1.377(6)
N1 H1 0.8600
O1 C17 1.387(6)
O1 C20 1.446(6)
Pd1 N7 2.009(4)
Pd1 N6 2.009(4)
Pd1 N8 2.016(4)
Pd1 N5 2.022(4)
C2 C3 1.426(7)
C2 H2 0.9300
N2 C27 1.373(6)
N2 C30 1.381(6)
N2 H2N 0.8600
O2 C43 1.373(5)
O2 C46 1.436(6)
C3 C4 1.363(7)
C3 H3 0.9300
N3 C56 1.372(6)
N3 C53 1.384(6)
N3 H3N 0.8600
O3 C69 1.382(5)
O3 C72 1.434(6)
C4 C5 1.524(7)
N4 C82 1.379(6)
N4 C79 1.380(6)
N4 H4 0.8600
C5 C27 1.501(7)
C5 C6 1.552(7)
C5 C26 1.558(7)
N5 C25 1.339(6)
N5 C24 1.342(6)
N6 C51 1.365(6)
N6 C50 1.365(6)
C6 C7 1.383(7)
C6 C11 1.384(7)
C7 C8 1.378(7)
C7 H7 0.9300
N7 C77 1.329(6)
N7 C76 1.360(6)
C8 C9 1.403(7)
C8 H8 0.9300
N8 C102 1.354(6)
N8 C103 1.360(6)
C9 C10 1.392(7)
C9 C12 1.435(7)
C10 C11 1.395(7)
C10 H10 0.9300
C11 H11 0.9300
C12 C13 1.197(7)
C13 C14 1.434(7)
C14 C19 1.391(7)
C14 C15 1.393(7)
C15 C16 1.369(7)
C15 H15 0.9300
C16 C17 1.387(7)
C16 H16 0.9300
C17 C18 1.381(7)
C18 C19 1.368(7)
C18 H18 0.9300
C19 H19 0.9300
C20 C21 1.497(7)
C20 H20A 0.9700
C20 H20B 0.9700
C21 C22 1.365(7)
C21 C25 1.377(7)
C22 C23 1.392(8)
C22 H22 0.9300
C23 C24 1.369(8)
C23 H23 0.9300
C24 H24 0.9300
C25 H25 0.9300
C26 H26A 0.9600
C26 H26B 0.9600
C26 H26C 0.9600
C27 C28 1.358(7)
C28 C29 1.416(8)
C28 H28 0.9300
C29 C30 1.360(7)
C29 H29 0.9300
C30 C31 1.506(7)
C31 C53 1.514(7)
C31 C32 1.535(6)
C31 C52 1.542(6)
C32 C33 1.379(7)
C32 C37 1.385(7)
C33 C34 1.391(7)
C33 H33 0.9300
C34 C35 1.388(8)
C34 H34 0.9300
C35 C36 1.392(7)
C35 C38 1.442(7)
C36 C37 1.379(7)
C36 H36 0.9300
C37 H37 0.9300
C38 C39 1.198(7)
C39 C40 1.433(7)
C40 C45 1.391(7)
C40 C41 1.403(7)
C41 C42 1.375(7)
C41 H41 0.9300
C42 C43 1.389(7)
C42 H42 0.9300
C43 C44 1.398(7)
C44 C45 1.373(6)
C44 H44 0.9300
C45 H45 0.9300
C46 C47 1.485(7)
C46 H46A 0.9700
C46 H46B 0.9700
C47 C48 1.371(7)
C47 C51 1.375(7)
C48 C49 1.390(7)
C48 H48 0.9300
C49 C50 1.359(7)
C49 H49 0.9300
C50 H50 0.9300
C51 H51 0.9300
C52 H52A 0.9600
C52 H52B 0.9600
C52 H52C 0.9600
C53 C54 1.368(7)
C54 C55 1.408(7)
C54 H54 0.9300
C55 C56 1.373(6)
C55 H55 0.9300
C56 C57 1.508(7)
C57 C79 1.510(7)
C57 C58 1.531(6)
C57 C78 1.548(7)
C58 C59 1.377(7)
C58 C63 1.403(6)
C59 C60 1.387(7)
C59 H59 0.9300
C60 C61 1.397(7)
C60 H60 0.9300
C61 C62 1.385(7)
C61 C64 1.433(7)
C62 C63 1.377(6)
C62 H62 0.9300
C63 H63 0.9300
C64 C65 1.199(7)
C65 C66 1.433(7)
C66 C71 1.381(7)
C66 C67 1.394(7)
C67 C68 1.380(7)
C67 H67 0.9300
C68 C69 1.387(7)
C68 H68 0.9300
C69 C70 1.371(7)
C70 C71 1.386(7)
C70 H70 0.9300
C71 H71 0.9300
C72 C73 1.483(7)
C72 H72A 0.9700
C72 H72B 0.9700
C73 C77 1.385(7)
C73 C74 1.388(7)
C74 C75 1.378(7)
C74 H74 0.9300
C75 C76 1.379(7)
C75 H75 0.9300
C76 H76 0.9300
C77 H77 0.9300
C78 H78A 0.9600
C78 H78B 0.9600
C78 H78C 0.9600
C79 C80 1.378(7)
C80 C81 1.414(7)
C80 H80 0.9300
C81 C82 1.363(7)
C81 H81 0.9300
C82 C83 1.515(7)
C83 C84C 1.516(4)
C83 C84 1.516(4)
C83 C104 1.544(7)
O4 C95 1.364(6)
O4 C98 1.435(7)
C84 C89 1.397(7)
C84 C85 1.412(7)
C85 C86 1.388(7)
C85 H85 0.9300
C86 C87 1.382(9)
C86 H86 0.9300
C87 C88 1.417(9)
C87 C90 1.438(7)
C88 C89 1.384(7)
C88 H88 0.9300
C89 H89 0.9300
C90 C91 1.181(7)
C91 C92 1.454(7)
C92 C97 1.390(4)
C92 C93 1.392(4)
C93 C94 1.383(4)
C93 H93 0.9300
C94 C95 1.390(4)
C94 H94 0.9300
C95 C96 1.386(4)
C96 C97 1.393(4)
C96 H96 0.9300
C97 H97 0.9300
C98 C99 1.507(4)
C98 H98A 0.9700
C98 H98B 0.9700
O4C C95C 1.364(7)
O4C C98C 1.435(9)
C84C C89C 1.399(8)
C84C C85C 1.415(8)
C85C C86C 1.388(9)
C85C H85C 0.9300
C86C C87C 1.383(10)
C86C H86C 0.9300
C87C C88C 1.417(10)
C87C C90C 1.440(9)
C88C C89C 1.384(8)
C88C H88C 0.9300
C89C H89C 0.9300
C90C C91C 1.186(9)
C91C C92C 1.458(8)
C92C C93C 1.3900
C92C C97C 1.3900
C93C C94C 1.3900
C93C H93C 0.9300
C94C C95C 1.3900
C94C H94C 0.9300
C95C C96C 1.3900
C96C C97C 1.3900
C96C H96C 0.9300
C97C H97C 0.9300
C98C C99 1.510(5)
C98C H98C 0.9700
C98C H98D 0.9700
C99 C103 1.362(7)
C99 C100 1.405(7)
C100 C101 1.386(7)
C100 H100 0.9300
C101 C102 1.363(7)
C101 H101 0.9300
C102 H102 0.9300
C103 H103 0.9300
C104 H10A 0.9600
C104 H10B 0.9600
C104 H10C 0.9600
O1B N1B 1.340(6)
C1B N1B 1.350(10)
C1B C2B 1.357(8)
C1B H1B 0.9300
N1B C5B 1.370(8)
O2B N2B 1.315(7)
C2B C3B 1.402(9)
C2B H2B 0.9300
N2B C8B 1.350(9)
N2B C9B 1.354(9)
C3B C4B 1.386(9)
C3B C6B 1.471(8)
C4B C5B 1.358(8)
C4B H4B 0.9300
C5B H5B 0.9300
C6B C10B 1.399(9)
C6B C7B 1.400(9)
C7B C8B 1.357(9)
C7B H7B 0.9300
C8B H8B 0.9300
C9B C10B 1.366(9)
C9B H9B 0.9300
C10B H10D 0.9300
O1B' N1B' 1.342(6)
C1B' N1B' 1.350(10)
C1B' C2B' 1.357(9)
C1B' H1B' 0.9300
N1B' C5B' 1.370(8)
O2B' N2B' 1.314(7)
C2B' C3B' 1.403(10)
C2B' H2B' 0.9300
N2B' C8B' 1.350(10)
N2B' C9B' 1.356(10)
C3B' C4B' 1.388(9)
C3B' C6B' 1.472(8)
C4B' C5B' 1.359(9)
C4B' H4B' 0.9300
C5B' H5B' 0.9300
C6B' C10' 1.400(9)
C6B' C7B' 1.401(10)
C7B' C8B' 1.357(9)
C7B' H7B' 0.9300
C8B' H8B' 0.9300
C9B' C10' 1.367(9)
C9B' H9B' 0.9300
C10' H10E 0.9300
C1T N1T 1.124(6)
C1T C2T 1.446(8)
C2T H2TA 0.9600
C2T H2TB 0.9600
C2T H2TC 0.9600
B1A F1A 1.385(4)
B1A F3A 1.388(4)
B1A F4A 1.391(4)
B1A F2A 1.424(4)
B1A' F1A' 1.383(5)
B1A' F3A' 1.385(5)
B1A' F4A' 1.391(5)
B1A' F2A' 1.423(5)
B1AC F1AC 1.3834
B1AC F3AC 1.3857
B1AC F4AC 1.3912
B1AC F2AC 1.4241
B2A F8A 1.322(12)
B2A F7A 1.374(11)
B2A F6A 1.409(13)
B2A F5A 1.424(13)
B2A' F8A' 1.323(12)
B2A' F7A' 1.372(12)
B2A' F6A' 1.408(13)
B2A' F5A' 1.421(14)
C1S Cl1S 1.745(8)
C1S Cl3S 1.746(8)
C1S Cl2S 1.794(10)
C1S H1S 0.9800
C1S' Cl1' 1.744(9)
C1S' Cl3' 1.747(9)
C1S' Cl2' 1.794(10)
C1S' H1S' 0.9800
N1U C1U 1.12(3)
C1U C2U 1.54(4)
C2U H2U1 0.9600
C2U H2U2 0.9600
C2U H2U3 0.9600
O1W H1W 0.830(5)
O1W H2W 0.830(5)
N1V C1V 1.155(5)
C1V C2V 1.513(5)
C2V H2V1 0.9600
C2V H2V2 0.9600
C2V H2V3 0.9600
N1V' C1V' 1.151(5)
C1V' C2V' 1.508(5)
C2V' H2V4 0.9600
C2V' H2V5 0.9600
C2V' H2V6 0.9600
O1C N1C 1.340(7)
C1C N1C 1.350(11)
C1C C2C 1.359(9)
C1C H1C 0.9300
N1C C5C 1.370(9)
O2C N2C 1.314(8)
C2C C3C 1.404(10)
C2C H2C 0.9300
N2C C8C 1.350(10)
N2C C9C 1.356(10)
C3C C4C 1.389(10)
C3C C6C 1.472(9)
C4C C5C 1.359(9)
C4C H4C 0.9300
C5C H5C 0.9300
C6C C10C 1.400(9)
C6C C7C 1.400(10)
C7C C8C 1.358(10)
C7C H7C 0.9300
C8C H8C 0.9300
C9C C10C 1.366(10)
C9C H9C 0.9300
C10C H10F 0.9300

loop_
_geom_torsion_atom_site_label_1
_geom_torsion_atom_site_label_2
_geom_torsion_atom_site_label_3
_geom_torsion_atom_site_label_4
_geom_torsion
C2 C1 N1 C4 -2.2(5)
C83 C1 N1 C4 176.4(4)
N1 C1 C2 C3 1.7(6)
C83 C1 C2 C3 -176.7(5)
C1 C2 C3 C4 -0.6(6)
C2 C3 C4 N1 -0.7(5)
C2 C3 C4 C5 176.3(5)
C1 N1 C4 C3 1.8(5)
C1 N1 C4 C5 -175.6(4)
C3 C4 C5 C27 104.9(6)
N1 C4 C5 C27 -78.4(5)
C3 C4 C5 C6 -131.0(5)
N1 C4 C5 C6 45.6(6)
C3 C4 C5 C26 -15.0(7)
N1 C4 C5 C26 161.7(4)
C27 C5 C6 C7 160.2(4)
C4 C5 C6 C7 36.5(6)
C26 C5 C6 C7 -80.2(6)
C27 C5 C6 C11 -23.1(6)
C4 C5 C6 C11 -146.7(5)
C26 C5 C6 C11 96.6(5)
C11 C6 C7 C8 4.2(8)
C5 C6 C7 C8 -179.0(5)
C6 C7 C8 C9 -1.4(8)
C7 C8 C9 C10 -1.7(8)
C7 C8 C9 C12 177.9(5)
C8 C9 C10 C11 2.0(8)
C12 C9 C10 C11 -177.7(5)
C7 C6 C11 C10 -3.9(7)
C5 C6 C11 C10 179.3(4)
C9 C10 C11 C6 0.9(8)
C19 C14 C15 C16 1.6(8)
C13 C14 C15 C16 -178.1(5)
C14 C15 C16 C17 -0.4(8)
C20 O1 C17 C18 19.1(7)
C20 O1 C17 C16 -162.7(4)
C15 C16 C17 C18 -1.6(8)
C15 C16 C17 O1 -179.9(4)
O1 C17 C18 C19 -179.4(5)
C16 C17 C18 C19 2.4(8)
C17 C18 C19 C14 -1.2(8)
C15 C14 C19 C18 -0.7(8)
C13 C14 C19 C18 178.9(5)
C17 O1 C20 C21 159.4(4)
O1 C20 C21 C22 116.0(5)
O1 C20 C21 C25 -64.8(6)
C25 C21 C22 C23 0.1(8)
C20 C21 C22 C23 179.2(5)
C21 C22 C23 C24 -1.6(9)
C25 N5 C24 C23 0.5(8)
Pd1 N5 C24 C23 179.0(5)
C22 C23 C24 N5 1.4(9)
C24 N5 C25 C21 -2.1(7)
Pd1 N5 C25 C21 179.4(4)
C22 C21 C25 N5 1.9(8)
C20 C21 C25 N5 -177.3(4)
C30 N2 C27 C28 -1.1(5)
C30 N2 C27 C5 177.8(4)
C4 C5 C27 C28 -108.9(6)
C6 C5 C27 C28 128.5(5)
C26 C5 C27 C28 10.2(7)
C4 C5 C27 N2 72.5(5)
C6 C5 C27 N2 -50.0(6)
C26 C5 C27 N2 -168.4(4)
N2 C27 C28 C29 0.9(5)
C5 C27 C28 C29 -177.8(5)
C27 C28 C29 C30 -0.4(6)
C28 C29 C30 N2 -0.3(5)
C28 C29 C30 C31 -179.8(5)
C27 N2 C30 C29 0.9(5)
C27 N2 C30 C31 -179.6(4)
C29 C30 C31 C53 114.0(6)
N2 C30 C31 C53 -65.4(5)
C29 C30 C31 C32 -122.1(5)
N2 C30 C31 C32 58.5(6)
C29 C30 C31 C52 -4.8(7)
N2 C30 C31 C52 175.7(4)
C30 C31 C32 C33 33.5(6)
C53 C31 C32 C33 155.9(5)
C52 C31 C32 C33 -85.2(6)
C30 C31 C32 C37 -153.5(5)
C53 C31 C32 C37 -31.1(6)
C52 C31 C32 C37 87.7(6)
C37 C32 C33 C34 4.3(8)
C31 C32 C33 C34 177.5(5)
C32 C33 C34 C35 -1.4(8)
C33 C34 C35 C36 -1.7(8)
C33 C34 C35 C38 172.8(5)
C34 C35 C36 C37 1.8(8)
C38 C35 C36 C37 -173.1(5)
C35 C36 C37 C32 1.2(8)
C33 C32 C37 C36 -4.2(8)
C31 C32 C37 C36 -177.4(5)
C45 C40 C41 C42 0.8(7)
C39 C40 C41 C42 -174.4(5)
C40 C41 C42 C43 2.7(7)
C46 O2 C43 C42 -8.2(6)
C46 O2 C43 C44 170.6(4)
C41 C42 C43 O2 173.9(4)
C41 C42 C43 C44 -4.9(7)
O2 C43 C44 C45 -175.3(4)
C42 C43 C44 C45 3.5(7)
C43 C44 C45 C40 0.1(7)
C41 C40 C45 C44 -2.2(7)
C39 C40 C45 C44 172.8(5)
C43 O2 C46 C47 -169.7(4)
O2 C46 C47 C48 -59.9(6)
O2 C46 C47 C51 121.2(5)
C51 C47 C48 C49 1.0(8)
C46 C47 C48 C49 -177.8(5)
C47 C48 C49 C50 0.7(8)
C48 C49 C50 N6 0.0(9)
C51 N6 C50 C49 -2.4(7)
Pd1 N6 C50 C49 -173.1(4)
C50 N6 C51 C47 4.4(7)
Pd1 N6 C51 C47 175.4(4)
C48 C47 C51 N6 -3.8(8)
C46 C47 C51 N6 175.1(4)
C56 N3 C53 C54 -1.5(5)
C56 N3 C53 C31 175.5(4)
C30 C31 C53 C54 -106.5(6)
C32 C31 C53 C54 129.4(5)
C52 C31 C53 C54 12.3(7)
C30 C31 C53 N3 77.3(5)
C32 C31 C53 N3 -46.8(6)
C52 C31 C53 N3 -163.9(4)
N3 C53 C54 C55 1.1(6)
C31 C53 C54 C55 -175.6(5)
C53 C54 C55 C56 -0.3(6)
C53 N3 C56 C55 1.3(5)
C53 N3 C56 C57 -177.1(4)
C54 C55 C56 N3 -0.6(6)
C54 C55 C56 C57 177.6(5)
N3 C56 C57 C79 -82.3(5)
C55 C56 C57 C79 99.7(6)
N3 C56 C57 C58 40.0(6)
C55 C56 C57 C58 -138.0(5)
N3 C56 C57 C78 158.3(4)
C55 C56 C57 C78 -19.7(7)
C56 C57 C58 C59 36.9(6)
C79 C57 C58 C59 158.5(4)
C78 C57 C58 C59 -82.6(6)
C56 C57 C58 C63 -146.9(4)
C79 C57 C58 C63 -25.2(6)
C78 C57 C58 C63 93.7(5)
C63 C58 C59 C60 3.4(7)
C57 C58 C59 C60 179.8(4)
C58 C59 C60 C61 -0.4(8)
C59 C60 C61 C62 -2.5(7)
C59 C60 C61 C64 179.1(5)
C60 C61 C62 C63 2.3(7)
C64 C61 C62 C63 -179.3(4)
C61 C62 C63 C58 0.7(7)
C59 C58 C63 C62 -3.5(7)
C57 C58 C63 C62 -179.9(4)
C71 C66 C67 C68 -1.9(8)
C65 C66 C67 C68 178.4(5)
C66 C67 C68 C69 0.0(8)
C72 O3 C69 C70 9.9(7)
C72 O3 C69 C68 -170.6(5)
C67 C68 C69 C70 1.3(8)
C67 C68 C69 O3 -178.2(4)
O3 C69 C70 C71 178.8(5)
C68 C69 C70 C71 -0.7(8)
C67 C66 C71 C70 2.5(8)
C65 C66 C71 C70 -177.8(5)
C69 C70 C71 C66 -1.2(9)
C69 O3 C72 C73 145.8(4)
O3 C72 C73 C77 -39.2(7)
O3 C72 C73 C74 146.4(5)
C77 C73 C74 C75 -0.2(7)
C72 C73 C74 C75 174.3(5)
C73 C74 C75 C76 1.6(8)
C77 N7 C76 C75 -0.3(7)
Pd1 N7 C76 C75 173.7(4)
C74 C75 C76 N7 -1.4(8)
C76 N7 C77 C73 1.9(7)
Pd1 N7 C77 C73 -172.6(4)
C74 C73 C77 N7 -1.6(7)
C72 C73 C77 N7 -176.4(5)
C82 N4 C79 C80 -0.8(5)
C82 N4 C79 C57 177.8(4)
C56 C57 C79 C80 -109.4(6)
C58 C57 C79 C80 127.9(5)
C78 C57 C79 C80 10.0(7)
C56 C57 C79 N4 72.4(5)
C58 C57 C79 N4 -50.4(6)
C78 C57 C79 N4 -168.2(4)
N4 C79 C80 C81 0.0(5)
C57 C79 C80 C81 -178.4(5)
C79 C80 C81 C82 0.7(6)
C80 C81 C82 N4 -1.2(5)
C80 C81 C82 C83 178.1(5)
C79 N4 C82 C81 1.2(5)
C79 N4 C82 C83 -178.2(4)
C81 C82 C83 C84C -122.7(5)
N4 C82 C83 C84C 56.5(6)
C81 C82 C83 C84 -122.7(5)
N4 C82 C83 C84 56.5(6)
C81 C82 C83 C1 113.4(6)
N4 C82 C83 C1 -67.4(5)
C81 C82 C83 C104 -5.2(7)
N4 C82 C83 C104 174.0(4)
C2 C1 C83 C82 -109.1(6)
N1 C1 C83 C82 72.7(5)
C2 C1 C83 C84C 126.8(5)
N1 C1 C83 C84C -51.3(6)
C2 C1 C83 C84 126.8(5)
N1 C1 C83 C84 -51.3(6)
C2 C1 C83 C104 9.4(7)
N1 C1 C83 C104 -168.7(4)
C82 C83 C84 C89 -156.4(5)
C1 C83 C84 C89 -33.1(6)
C104 C83 C84 C89 85.3(6)
C82 C83 C84 C85 30.0(7)
C1 C83 C84 C85 153.3(5)
C104 C83 C84 C85 -88.4(6)
C89 C84 C85 C86 2.9(9)
C83 C84 C85 C86 176.9(6)
C84 C85 C86 C87 -1.5(11)
C85 C86 C87 C88 0.0(11)
C85 C86 C87 C90 176.3(7)
C86 C87 C88 C89 0.0(10)
C90 C87 C88 C89 -176.3(6)
C87 C88 C89 C84 1.6(9)
C85 C84 C89 C88 -3.0(8)
C83 C84 C89 C88 -176.9(5)
C97 C92 C93 C94 0.5(10)
C91 C92 C93 C94 -178.7(6)
C92 C93 C94 C95 -2.2(10)
C98 O4 C95 C96 13.8(9)
C98 O4 C95 C94 -167.4(6)
C93 C94 C95 O4 -176.2(6)
C93 C94 C95 C96 2.6(10)
O4 C95 C96 C97 177.5(5)
C94 C95 C96 C97 -1.2(9)
C93 C92 C97 C96 0.8(9)
C91 C92 C97 C96 -179.9(5)
C95 C96 C97 C92 -0.5(9)
C95 O4 C98 C99 156.4(5)
C82 C83 C84C C89C -138(4)
C1 C83 C84C C89C -15(4)
C104 C83 C84C C89C 103(4)
C82 C83 C84C C85C 42(6)
C1 C83 C84C C85C 165(6)
C104 C83 C84C C85C -76(6)
C89C C84C C85C C86C -4(12)
C83 C84C C85C C86C 175(7)
C84C C85C C86C C87C 6(15)
C85C C86C C87C C88C -3(14)
C85C C86C C87C C90C 180(9)
C86C C87C C88C C89C -1(13)
C90C C87C C88C C89C 176(8)
C87C C88C C89C C84C 3(12)
C85C C84C C89C C88C -1(10)
C83 C84C C89C C88C 180(6)
C97C C92C C93C C94C 0.0
C91C C92C C93C C94C 177(5)
C92C C93C C94C C95C 0.0
C98C O4C C95C C96C 118(5)
C98C O4C C95C C94C -69(3)
C93C C94C C95C O4C -173(3)
C93C C94C C95C C96C 0.0
O4C C95C C96C C97C 173(4)
C94C C95C C96C C97C 0.0
C95C C96C C97C C92C 0.0
C93C C92C C97C C96C 0.0
C91C C92C C97C C96C -177(5)
C95C O4C C98C C99 -149(4)
O4 C98 C99 C103 -68.9(6)
O4 C98 C99 C100 109.4(6)
O4C C98C C99 C103 41(6)
O4C C98C C99 C100 -159(3)
C103 C99 C100 C101 0.2(7)
C98 C99 C100 C101 -178.1(5)
C98C C99 C100 C101 -161(4)
C99 C100 C101 C102 0.2(7)
C103 N8 C102 C101 0.8(7)
Pd1 N8 C102 C101 -172.4(4)
C100 C101 C102 N8 -0.7(8)
C102 N8 C103 C99 -0.4(7)
Pd1 N8 C103 C99 173.7(4)
C100 C99 C103 N8 -0.1(7)
C98 C99 C103 N8 178.3(5)
C98C C99 C103 N8 160(4)
C2B C1B N1B O1B -175.4(19)
C2B C1B N1B C5B -5(4)
N1B C1B C2B C3B -1(3)
C1B C2B C3B C4B 6(3)
C1B C2B C3B C6B -175.4(15)
C2B C3B C4B C5B -6(3)
C6B C3B C4B C5B 176.2(16)
C3B C4B C5B N1B -1(3)
O1B N1B C5B C4B 176(2)
C1B N1B C5B C4B 6(4)
C4B C3B C6B C10B -31(3)
C2B C3B C6B C10B 151(3)
C4B C3B C6B C7B 157(3)
C2B C3B C6B C7B -21(2)
C10B C6B C7B C8B 8(3)
C3B C6B C7B C8B -178.9(14)
O2B N2B C8B C7B -179.1(17)
C9B N2B C8B C7B -2(2)
C6B C7B C8B N2B -4(2)
O2B N2B C9B C10B -179(2)
C8B N2B C9B C10B 4(3)
N2B C9B C10B C6B 0(3)
C7B C6B C10B C9B -6(3)
C3B C6B C10B C9B -178.8(17)
C2B' C1B' N1B' O1B' 176(2)
C2B' C1B' N1B' C5B' 2(5)
N1B' C1B' C2B' C3B' 1(4)
C1B' C2B' C3B' C4B' -4(4)
C1B' C2B' C3B' C6B' 177.1(17)
C2B' C3B' C4B' C5B' 3(4)
C6B' C3B' C4B' C5B' -177.8(16)
C3B' C4B' C5B' N1B' 0(3)
O1B' N1B' C5B' C4B' -177(3)
C1B' N1B' C5B' C4B' -3(5)
C4B' C3B' C6B' C10' -44(3)
C2B' C3B' C6B' C10' 135(3)
C4B' C3B' C6B' C7B' 130(3)
C2B' C3B' C6B' C7B' -50(3)
C10' C6B' C7B' C8B' -8(3)
C3B' C6B' C7B' C8B' 176.8(16)
O2B' N2B' C8B' C7B' 178(2)
C9B' N2B' C8B' C7B' 4(3)
C6B' C7B' C8B' N2B' 2(3)
O2B' N2B' C9B' C10' -178(3)
C8B' N2B' C9B' C10' -4(4)
N2B' C9B' C10' C6B' -3(4)
C7B' C6B' C10' C9B' 9(4)
C3B' C6B' C10' C9B' -177(2)
C2C C1C N1C O1C -169(8)
C2C C1C N1C C5C 7(11)
N1C C1C C2C C3C 4(13)
C1C C2C C3C C4C -16(8)
C1C C2C C3C C6C 178(7)
C2C C3C C4C C5C 17(7)
C6C C3C C4C C5C -176(6)
C3C C4C C5C N1C -6(12)
O1C N1C C5C C4C 170(7)
C1C N1C C5C C4C -6(10)
C4C C3C C6C C10C -28(7)
C2C C3C C6C C10C 137(6)
C4C C3C C6C C7C 143(5)
C2C C3C C6C C7C -52(6)
C10C C6C C7C C8C -15(7)
C3C C6C C7C C8C 174(4)
O2C N2C C8C C7C 171(5)
C9C N2C C8C C7C -1(8)
C6C C7C C8C N2C 11(8)
O2C N2C C9C C10C -177(7)
C8C N2C C9C C10C -5(11)
N2C C9C C10C C6C 1(13)
C7C C6C C10C C9C 9(10)
C3C C6C C10C C9C -180(7)
